data_1569320
loop_
_publ_author_name
'Garc&#xed;a-Romero, &#xc1;lvaro'
'Miguel, Daniel'
'Wright, Dominic S.'
'&#xc1;lvarez, Celedonio M'
'Garc&#xed;a-Rodr&#xed;guez, Ra&#xfa;l'

_publ_section_title
;
 Structural and dimensional control of porphyrin capsules using Group 15
 tris(3-pyridyl) linkers.
;
_journal_issue 24
_journal_name_full 'Chemical science'
_journal_page_first 6522
_journal_page_last 6530
_journal_paper_doi 10.1039/d3sc02151c
_journal_volume 14
_journal_year 2023
_chemical_formula_moiety 'C147 H96 Cl2 N15 Sb Zn3, 3(C H Cl3)'
_chemical_formula_sum 'C150 H99 Cl11 N15 Sb Zn3'
_chemical_formula_weight 2819.25
_space_group_crystal_system triclinic
_space_group_IT_number 2
_space_group_name_Hall '-P 1'
_space_group_name_H-M_alt 'P -1'
_atom_sites_solution_hydrogens geom
_atom_sites_solution_primary dual
_audit_creation_date 2022-06-06
_audit_creation_method
;
Olex2 1.3
(compiled 2020.11.12 svn.r5f609507 for OlexSys, GUI svn.r6408)
;
_audit_update_record
;
2022-08-10 deposited with the CCDC.	2023-05-17 downloaded from the CCDC.
;
_cell_angle_alpha 95.529(2)
_cell_angle_beta 93.028(2)
_cell_angle_gamma 90.230(2)
_cell_formula_units_Z 2
_cell_length_a 13.5059(4)
_cell_length_b 16.2547(4)
_cell_length_c 30.3809(8)
_cell_measurement_reflns_used 14861
_cell_measurement_temperature 180.00(14)
_cell_measurement_theta_max 24.9920
_cell_measurement_theta_min 2.2700
_cell_volume 6629.1(3)
_computing_cell_refinement 'CrysAlisPro 1.171.38.46 (Rigaku OD, 2015)'
_computing_data_collection 'CrysAlisPro 1.171.38.46 (Rigaku OD, 2015)'
_computing_data_reduction 'CrysAlisPro 1.171.38.46 (Rigaku OD, 2015)'
_computing_molecular_graphics 'Olex2 1.3 (Dolomanov et al., 2009)'
_computing_publication_material 'Olex2 1.3 (Dolomanov et al., 2009)'
_computing_structure_refinement 'SHELXL 2018/3 (Sheldrick, 2015)'
_computing_structure_solution 'XT  (Sheldrick, 2015)'
_diffrn_ambient_temperature 180.0
_diffrn_detector_area_resol_mean 10.4757
_diffrn_detector_type Atlas
_diffrn_measured_fraction_theta_full 0.994
_diffrn_measured_fraction_theta_max 0.994
_diffrn_measurement_details
;
List of Runs (angles in degrees, time in seconds):

  # Type    Start    End  Width  t~exp~   \w     \q     \k     \f   Frames
#--------------------------------------------------------------------------
  1  \w     -8.00  18.00   1.00   12.50    --  -10.48 -99.00   0.00   26
  2  \w    -77.00  13.00   1.00   12.50    --  -10.48 -57.00-120.00   90
  3  \w      1.00  30.00   1.00   12.50    --  -10.48 -99.00  30.00   29
  4  \w    -39.00  62.00   1.00   12.50    --  -10.48  57.00  30.00  101
  5  \w    -20.00   5.00   1.00   12.50    --  -10.48 -99.00-180.00   25
  6  \w     38.00  64.00   1.00   12.50    --   12.36 178.00 -90.00   26
  7  \w     38.00  92.00   1.00   12.50    --   12.36 178.00-120.00   54
;
_diffrn_measurement_device 'four-circle diffractometer'
_diffrn_measurement_device_type 'SuperNova, Dual, Cu at zero, Atlas'
_diffrn_measurement_method '\w scans'
_diffrn_radiation_type MoK\a
_diffrn_radiation_wavelength 0.71073
_diffrn_reflns_av_R_equivalents 0.0373
_diffrn_reflns_av_unetI/netI 0.0618
_diffrn_reflns_Laue_measured_fraction_full 0.994
_diffrn_reflns_Laue_measured_fraction_max 0.994
_diffrn_reflns_limit_h_max 15
_diffrn_reflns_limit_h_min -16
_diffrn_reflns_limit_k_max 19
_diffrn_reflns_limit_k_min -19
_diffrn_reflns_limit_l_max 36
_diffrn_reflns_limit_l_min -36
_diffrn_reflns_number 53489
_diffrn_reflns_point_group_measured_fraction_full 0.994
_diffrn_reflns_point_group_measured_fraction_max 0.994
_diffrn_reflns_theta_full 25.081
_diffrn_reflns_theta_max 25.081
_diffrn_reflns_theta_min 2.083
_exptl_absorpt_coefficient_mu 1.018
_exptl_absorpt_correction_T_max 1.000
_exptl_absorpt_correction_T_min 0.478
_exptl_absorpt_correction_type gaussian
_exptl_absorpt_process_details
;
CrysAlisPro 1.171.38.46 (Rigaku Oxford Diffraction, 2015)
Numerical absorption correction based on gaussian integration over
			a multifaceted crystal model
Empirical absorption correction using spherical harmonics,
 implemented in SCALE3 ABSPACK scaling algorithm.
;
_exptl_crystal_colour violet
_exptl_crystal_colour_primary violet
_exptl_crystal_density_diffrn 1.412
_exptl_crystal_description block
_exptl_crystal_F_000 2864
_exptl_crystal_size_max 0.425
_exptl_crystal_size_mid 0.347
_exptl_crystal_size_min 0.235
_refine_diff_density_max 1.348
_refine_diff_density_min -1.276
_refine_diff_density_rms 0.087
_refine_ls_extinction_method none
_refine_ls_goodness_of_fit_ref 1.028
_refine_ls_hydrogen_treatment constr
_refine_ls_matrix_type full
_refine_ls_number_parameters 1621
_refine_ls_number_reflns 23428
_refine_ls_number_restraints 0
_refine_ls_restrained_S_all 1.028
_refine_ls_R_factor_all 0.0799
_refine_ls_R_factor_gt 0.0547
_refine_ls_shift/su_max 0.001
_refine_ls_shift/su_mean 0.000
_refine_ls_structure_factor_coef Fsqd
_refine_ls_weighting_details 'w=1/[\s^2^(Fo^2^)+(0.0683P)^2^+9.9677P] where P=(Fo^2^+2Fc^2^)/3'
_refine_ls_weighting_scheme calc
_refine_ls_wR_factor_gt 0.1326
_refine_ls_wR_factor_ref 0.1501
_reflns_Friedel_coverage 0.000
_reflns_number_gt 17340
_reflns_number_total 23428
_reflns_threshold_expression 'I > 2\s(I)'
_cod_data_source_file d3sc02151c2.cif
_cod_data_source_block 3Zn
_cod_database_code 1569320
_shelx_shelxl_version_number 2018/3
_shelx_space_group_comment
;
The symmetry employed for this shelxl refinement is uniquely defined
by the following loop, which should always be used as a source of
symmetry information in preference to the above space-group names.
They are only intended as comments.
;
_olex2_refinement_description
;
1.a Ternary CH refined with riding coordinates:
 C1S(H1S), C2S(H2S), C3S(H3S)
1.b Aromatic/amide H refined with riding coordinates:
 C11(H11), C13(H13), C14(H14), C15(H15), C21(H21), C23(H23), C24(H24),
 C25(H25), C31(H31), C33(H33), C34(H34), C35(H35), C44(H44), C45(H45), C46(H46),
  C47(H47), C48(H48), C50(H50), C51(H51), C55(H55), C56(H56), C57(H57),
 C58(H58), C59(H59), C61(H61), C62(H62), C67(H67), C68(H68), C69(H69), C70(H70),
  C71(H71), C73(H73), C74(H74), C78(H78), C79(H79), C80(H80), C81(H81),
 C82(H82), C84(H84), C85(H85), C89(H89), C90(H90), C91(H91), C92(H92), C93(H93),
  C95(H95), C96(H96), C100(H100), C101(H101), C102(H102), C103(H103),
 C104(H104), C106(H106), C107(H107), C111(H111), C112(H112), C113(H113),
 C114(H114), C115(H115), C117(H117), C118(H118), C122(H122), C123(H123),
 C124(H124), C125(H125), C126(H126), C128(H128), C129(H129), C133(H133),
 C134(H134), C135(H135), C136(H136), C137(H137), C139(H139), C140(H140),
 C144(H144), C145(H145), C146(H146), C147(H147), C148(H148), C150(H150),
 C151(H151), C156(H156), C157(H157), C158(H158), C159(H159), C160(H160),
 C162(H162), C163(H163), C167(H167), C168(H168), C169(H169), C170(H170),
 C171(H171), C173(H173), C174(H174)
;
_smtbx_masks_special_details
;
A solvent mask was calculated and 121 electrons were found in a volume of 401 cubic angstroms in 1 void per unit cell. 
The crystallization solvent was CHCl3/hexane and this is consistent with the presence of roughly 2CHCl3 per unit cell which account for 116 electrons per unit cell
;
_smtbx_masks_void_probe_radius 1.3
_smtbx_masks_void_truncation_radius 1.2
_olex2_submission_special_instructions 'No special instructions were received'
_oxdiff_exptl_absorpt_empirical_details
;
Empirical correction (ABSPACK) includes:
- Absorption correction using spherical harmonics
- Frame scaling
;

loop_
_space_group_symop_operation_xyz
'x, y, z'
'-x, -y, -z'

loop_
_atom_site_label
_atom_site_type_symbol
_atom_site_fract_x
_atom_site_fract_y
_atom_site_fract_z
_atom_site_U_iso_or_equiv
_atom_site_adp_type
_atom_site_occupancy
_atom_site_site_symmetry_order
_atom_site_calc_flag
_atom_site_refinement_flags_posn
_atom_site_refinement_flags_adp
_atom_site_refinement_flags_occupancy
_atom_site_disorder_assembly
_atom_site_disorder_group
Sb1 Sb 0.65257(2) 0.41432(2) 0.26464(2) 0.02614(9) Uani 1 1 d . . . . .
Zn1 Zn 0.38763(4) 0.61719(3) 0.15310(2) 0.02610(12) Uani 1 1 d . . . . .
Zn2 Zn 0.63641(4) 0.38669(3) 0.46329(2) 0.03434(14) Uani 1 1 d . . . . .
Zn3 Zn 0.85097(4) 0.13769(3) 0.15025(2) 0.02651(12) Uani 1 1 d . . . . .
Cl1 Cl 0.70593(9) 0.55942(7) 0.26563(4) 0.0363(3) Uani 1 1 d . . . . .
Cl2 Cl 0.59250(9) 0.27607(7) 0.27243(4) 0.0356(3) Uani 1 1 d . . . . .
N1 N 0.8050(3) 0.2667(2) 0.16272(12) 0.0324(9) Uani 1 1 d . . . . .
N2 N 0.7249(3) 0.3924(2) 0.40381(12) 0.0338(9) Uani 1 1 d . . . . .
N3 N 0.4025(3) 0.5371(2) 0.20651(12) 0.0307(8) Uani 1 1 d . . . . .
N4 N 0.7679(3) 0.0921(2) 0.09429(11) 0.0279(8) Uani 1 1 d . . . . .
N5 N 0.9661(3) 0.1591(2) 0.11082(11) 0.0262(8) Uani 1 1 d . . . . .
N6 N 0.9517(3) 0.1493(2) 0.20467(11) 0.0299(8) Uani 1 1 d . . . . .
N7 N 0.7502(3) 0.0867(2) 0.18825(11) 0.0288(8) Uani 1 1 d . . . . .
N8 N 0.5047(3) 0.3936(2) 0.42661(12) 0.0337(9) Uani 1 1 d . . . . .
N9 N 0.6382(3) 0.5137(2) 0.47528(12) 0.0356(9) Uani 1 1 d . . . . .
N10 N 0.7504(3) 0.3813(2) 0.51067(12) 0.0371(9) Uani 1 1 d . . . . .
N11 N 0.6122(3) 0.2624(2) 0.46477(12) 0.0354(9) Uani 1 1 d . . . . .
N12 N 0.3465(3) 0.5244(2) 0.10417(11) 0.0268(8) Uani 1 1 d . . . . .
N13 N 0.5323(3) 0.6080(2) 0.13448(11) 0.0277(8) Uani 1 1 d . . . . .
N14 N 0.4252(3) 0.7281(2) 0.18849(12) 0.0286(8) Uani 1 1 d . . . . .
N15 N 0.2398(3) 0.6467(2) 0.15654(11) 0.0273(8) Uani 1 1 d . . . . .
C11 C 0.7516(3) 0.2937(3) 0.19706(14) 0.0293(10) Uani 1 1 d . . . . .
H11 H 0.722604 0.254048 0.213624 0.035 Uiso 1 1 calc R U . . .
C12 C 0.7368(3) 0.3765(3) 0.20945(13) 0.0284(10) Uani 1 1 d . . . . .
C13 C 0.7793(4) 0.4347(3) 0.18595(17) 0.0522(15) Uani 1 1 d . . . . .
H13 H 0.769517 0.492033 0.193589 0.063 Uiso 1 1 calc R U . . .
C14 C 0.8362(5) 0.4077(3) 0.1511(2) 0.068(2) Uani 1 1 d . . . . .
H14 H 0.867583 0.446290 0.134645 0.082 Uiso 1 1 calc R U . . .
C15 C 0.8469(4) 0.3240(3) 0.14042(17) 0.0513(15) Uani 1 1 d . . . . .
H15 H 0.885601 0.305943 0.116178 0.062 Uiso 1 1 calc R U . . .
C21 C 0.6806(3) 0.3906(3) 0.36326(14) 0.0302(10) Uani 1 1 d . . . . .
H21 H 0.613692 0.371874 0.359051 0.036 Uiso 1 1 calc R U . . .
C22 C 0.7273(3) 0.4145(3) 0.32753(14) 0.0306(10) Uani 1 1 d . . . . .
C23 C 0.8245(4) 0.4412(4) 0.33334(17) 0.0498(14) Uani 1 1 d . . . . .
H23 H 0.857869 0.460207 0.309453 0.060 Uiso 1 1 calc R U . . .
C24 C 0.8722(4) 0.4398(4) 0.37432(18) 0.0589(16) Uani 1 1 d . . . . .
H24 H 0.940328 0.454560 0.378965 0.071 Uiso 1 1 calc R U . . .
C25 C 0.8186(4) 0.4163(3) 0.40862(16) 0.0448(13) Uani 1 1 d . . . . .
H25 H 0.850966 0.417331 0.437197 0.054 Uiso 1 1 calc R U . . .
C31 C 0.4922(3) 0.5120(3) 0.21988(14) 0.0294(10) Uani 1 1 d . . . . .
H31 H 0.548797 0.535889 0.208610 0.035 Uiso 1 1 calc R U . . .
C32 C 0.5068(3) 0.4527(3) 0.24944(14) 0.0293(10) Uani 1 1 d . . . . .
C33 C 0.4254(4) 0.4171(3) 0.26557(16) 0.0444(13) Uani 1 1 d . . . . .
H33 H 0.432752 0.374160 0.284566 0.053 Uiso 1 1 calc R U . . .
C34 C 0.3329(4) 0.4455(4) 0.25341(19) 0.0583(16) Uani 1 1 d . . . . .
H34 H 0.275300 0.424434 0.265245 0.070 Uiso 1 1 calc R U . . .
C35 C 0.3247(4) 0.5047(3) 0.22391(17) 0.0470(13) Uani 1 1 d . . . . .
H35 H 0.260443 0.523301 0.215605 0.056 Uiso 1 1 calc R U . . .
C41 C 0.9622(3) 0.1520(2) 0.06516(14) 0.0279(10) Uani 1 1 d . . . . .
C42 C 0.8809(3) 0.1239(2) 0.03706(13) 0.0267(9) Uani 1 1 d . . . . .
C43 C 0.8953(3) 0.1219(3) -0.01174(14) 0.0289(10) Uani 1 1 d . . . . .
C44 C 0.9134(4) 0.0484(3) -0.03642(15) 0.0388(12) Uani 1 1 d . . . . .
H44 H 0.912192 -0.001915 -0.022882 0.047 Uiso 1 1 calc R U . . .
C45 C 0.9333(4) 0.0469(4) -0.08053(16) 0.0479(14) Uani 1 1 d . . . . .
H45 H 0.945527 -0.004242 -0.097131 0.057 Uiso 1 1 calc R U . . .
C46 C 0.9357(4) 0.1191(3) -0.10065(15) 0.0432(13) Uani 1 1 d . . . . .
H46 H 0.951459 0.118201 -0.130805 0.052 Uiso 1 1 calc R U . . .
C47 C 0.9153(4) 0.1918(3) -0.07705(16) 0.0516(15) Uani 1 1 d . . . . .
H47 H 0.914619 0.241585 -0.091039 0.062 Uiso 1 1 calc R U . . .
C48 C 0.8956(4) 0.1936(3) -0.03269(16) 0.0439(13) Uani 1 1 d . . . . .
H48 H 0.882129 0.244911 -0.016468 0.053 Uiso 1 1 calc R U . . .
C49 C 0.7912(3) 0.0949(2) 0.05083(14) 0.0276(10) Uani 1 1 d . . . . .
C50 C 0.7089(3) 0.0637(3) 0.02216(14) 0.0311(10) Uani 1 1 d . . . . .
H50 H 0.705966 0.059133 -0.009295 0.037 Uiso 1 1 calc R U . . .
C51 C 0.6373(3) 0.0423(3) 0.04758(14) 0.0328(10) Uani 1 1 d . . . . .
H51 H 0.574086 0.019823 0.037554 0.039 Uiso 1 1 calc R U . . .
C52 C 0.6735(3) 0.0595(3) 0.09308(14) 0.0284(10) Uani 1 1 d . . . . .
C53 C 0.6219(3) 0.0431(3) 0.13012(14) 0.0312(10) Uani 1 1 d . . . . .
C54 C 0.5199(3) 0.0058(3) 0.12133(14) 0.0324(10) Uani 1 1 d . . . . .
C55 C 0.4390(4) 0.0526(3) 0.11133(19) 0.0514(14) Uani 1 1 d . . . . .
H55 H 0.447131 0.110493 0.110270 0.062 Uiso 1 1 calc R U . . .
C56 C 0.3453(4) 0.0170(4) 0.1027(2) 0.0594(16) Uani 1 1 d . . . . .
H56 H 0.290218 0.050327 0.095617 0.071 Uiso 1 1 calc R U . . .
C57 C 0.3328(4) -0.0653(4) 0.10447(17) 0.0531(15) Uani 1 1 d . . . . .
H57 H 0.268692 -0.089402 0.098598 0.064 Uiso 1 1 calc R U . . .
C58 C 0.4107(4) -0.1134(4) 0.1145(2) 0.0570(15) Uani 1 1 d . . . . .
H58 H 0.401021 -0.171160 0.115363 0.068 Uiso 1 1 calc R U . . .
C59 C 0.5051(4) -0.0786(3) 0.12362(19) 0.0500(14) Uani 1 1 d . . . . .
H59 H 0.559289 -0.112471 0.131368 0.060 Uiso 1 1 calc R U . . .
C61 C 0.6060(4) 0.0356(3) 0.21177(15) 0.0372(11) Uani 1 1 d . . . . .
H61 H 0.540462 0.013897 0.211142 0.045 Uiso 1 1 calc R U . . .
C62 C 0.6664(4) 0.0538(3) 0.24810(15) 0.0366(11) Uani 1 1 d . . . . .
H62 H 0.651800 0.046954 0.277786 0.044 Uiso 1 1 calc R U . . .
C63 C 0.7574(4) 0.0856(3) 0.23339(14) 0.0307(10) Uani 1 1 d . . . . .
C64 C 0.8391(4) 0.1134(3) 0.26132(14) 0.0311(10) Uani 1 1 d . . . . .
C65 C 0.8307(3) 0.1070(3) 0.30994(14) 0.0321(10) Uani 1 1 d . . . . .
C67 C 0.7979(4) 0.1717(3) 0.33785(15) 0.0454(13) Uani 1 1 d . . . . .
H67 H 0.780180 0.222306 0.326360 0.054 Uiso 1 1 calc R U . . .
C68 C 0.7905(5) 0.1638(4) 0.38266(17) 0.0534(15) Uani 1 1 d . . . . .
H68 H 0.767369 0.208871 0.401550 0.064 Uiso 1 1 calc R U . . .
C69 C 0.8161(4) 0.0919(4) 0.39972(16) 0.0510(14) Uani 1 1 d . . . . .
H69 H 0.811405 0.087039 0.430457 0.061 Uiso 1 1 calc R U . . .
C70 C 0.8485(5) 0.0268(4) 0.37259(18) 0.0601(17) Uani 1 1 d . . . . .
H70 H 0.866790 -0.023280 0.384420 0.072 Uiso 1 1 calc R U . . .
C71 C 0.8548(4) 0.0341(3) 0.32761(16) 0.0470(14) Uani 1 1 d . . . . .
H71 H 0.875912 -0.011730 0.308754 0.056 Uiso 1 1 calc R U . . .
C72 C 0.9281(3) 0.1443(3) 0.24780(14) 0.0307(10) Uani 1 1 d . . . . .
C73 C 1.0100(4) 0.1753(3) 0.27666(15) 0.0354(11) Uani 1 1 d . . . . .
H73 H 1.013186 0.178355 0.308091 0.042 Uiso 1 1 calc R U . . .
C74 C 1.0813(4) 0.1992(3) 0.25148(15) 0.0378(11) Uani 1 1 d . . . . .
H74 H 1.143697 0.222817 0.261730 0.045 Uiso 1 1 calc R U . . .
C75 C 1.0457(3) 0.1823(3) 0.20601(14) 0.0301(10) Uani 1 1 d . . . . .
C76 C 1.0985(3) 0.1966(3) 0.16865(15) 0.0320(10) Uani 1 1 d . . . . .
C77 C 1.2047(4) 0.2241(3) 0.17567(15) 0.0354(11) Uani 1 1 d . . . . .
C78 C 1.2744(4) 0.1759(3) 0.19614(17) 0.0440(12) Uani 1 1 d . . . . .
H78 H 1.253394 0.127807 0.208617 0.053 Uiso 1 1 calc R U . . .
C79 C 1.3751(4) 0.1971(4) 0.19869(18) 0.0524(14) Uani 1 1 d . . . . .
H79 H 1.421931 0.163819 0.213084 0.063 Uiso 1 1 calc R U . . .
C80 C 1.4060(4) 0.2658(4) 0.18040(19) 0.0589(16) Uani 1 1 d . . . . .
H80 H 1.474715 0.278973 0.181093 0.071 Uiso 1 1 calc R U . . .
C81 C 1.3377(5) 0.3160(4) 0.16091(19) 0.0604(17) Uani 1 1 d . . . . .
H81 H 1.359388 0.364148 0.148644 0.073 Uiso 1 1 calc R U . . .
C82 C 1.2375(4) 0.2961(3) 0.15928(17) 0.0500(14) Uani 1 1 d . . . . .
H82 H 1.190702 0.331920 0.146851 0.060 Uiso 1 1 calc R U . . .
C83 C 1.0615(3) 0.1834(3) 0.12443(14) 0.0289(10) Uani 1 1 d . . . . .
C84 C 1.1181(4) 0.1912(3) 0.08643(15) 0.0361(11) Uani 1 1 d . . . . .
H84 H 1.186024 0.206686 0.086768 0.043 Uiso 1 1 calc R U . . .
C85 C 1.0579(4) 0.1726(3) 0.05037(15) 0.0336(11) Uani 1 1 d . . . . .
H85 H 1.075137 0.172928 0.020476 0.040 Uiso 1 1 calc R U . . .
C86 C 0.7903(4) 0.3112(3) 0.52603(15) 0.0399(12) Uani 1 1 d . . . . .
C87 C 0.7530(4) 0.2313(3) 0.51610(15) 0.0393(12) Uani 1 1 d . . . . .
C88 C 0.8028(4) 0.1631(3) 0.53830(16) 0.0478(13) Uani 1 1 d . . . . .
C89 C 0.7553(5) 0.1266(4) 0.57107(19) 0.0656(18) Uani 1 1 d . . . . .
H89 H 0.691122 0.144338 0.579002 0.079 Uiso 1 1 calc R U . . .
C90 C 0.8020(6) 0.0638(5) 0.5922(2) 0.085(2) Uani 1 1 d . . . . .
H90 H 0.769556 0.038990 0.614641 0.103 Uiso 1 1 calc R U . . .
C91 C 0.8937(6) 0.0378(5) 0.5811(2) 0.082(2) Uani 1 1 d . . . . .
H91 H 0.924789 -0.004979 0.595825 0.098 Uiso 1 1 calc R U . . .
C92 C 0.9417(5) 0.0726(4) 0.5488(2) 0.0716(19) Uani 1 1 d . . . . .
H92 H 1.005753 0.054178 0.541047 0.086 Uiso 1 1 calc R U . . .
C93 C 0.8954(5) 0.1356(4) 0.52724(18) 0.0568(15) Uani 1 1 d . . . . .
H93 H 0.928281 0.159642 0.504688 0.068 Uiso 1 1 calc R U . . .
C94 C 0.6686(4) 0.2092(3) 0.48835(15) 0.0409(12) Uani 1 1 d . . . . .
C95 C 0.6311(4) 0.1266(3) 0.47776(18) 0.0484(13) Uani 1 1 d . . . . .
H95 H 0.655613 0.078318 0.489790 0.058 Uiso 1 1 calc R U . . .
C96 C 0.5546(4) 0.1300(3) 0.44753(18) 0.0502(14) Uani 1 1 d . . . . .
H96 H 0.515565 0.084622 0.434187 0.060 Uiso 1 1 calc R U . . .
C97 C 0.5434(4) 0.2149(3) 0.43936(15) 0.0376(11) Uani 1 1 d . . . . .
C98 C 0.4739(4) 0.2437(3) 0.40888(15) 0.0389(12) Uani 1 1 d . . . . .
C99 C 0.4172(4) 0.1822(3) 0.37717(18) 0.0462(13) Uani 1 1 d . . . . .
C100 C 0.3167(5) 0.1721(4) 0.3778(2) 0.0590(16) Uani 1 1 d . . . . .
H100 H 0.280605 0.201467 0.400144 0.071 Uiso 1 1 calc R U . . .
C101 C 0.2669(5) 0.1172(4) 0.3445(3) 0.0697(19) Uani 1 1 d . . . . .
H101 H 0.197247 0.109230 0.344759 0.084 Uiso 1 1 calc R U . . .
C102 C 0.3187(6) 0.0762(5) 0.3126(2) 0.081(2) Uani 1 1 d . . . . .
H102 H 0.284949 0.040432 0.290117 0.098 Uiso 1 1 calc R U . . .
C103 C 0.4174(6) 0.0855(5) 0.3124(2) 0.083(2) Uani 1 1 d . . . . .
H103 H 0.453004 0.055240 0.290136 0.099 Uiso 1 1 calc R U . . .
C104 C 0.4678(5) 0.1385(4) 0.34412(19) 0.0597(16) Uani 1 1 d . . . . .
H104 H 0.537570 0.145161 0.343304 0.072 Uiso 1 1 calc R U . . .
C105 C 0.4555(4) 0.3275(3) 0.40369(15) 0.0362(11) Uani 1 1 d . . . . .
C106 C 0.3890(4) 0.3570(3) 0.37039(16) 0.0430(12) Uani 1 1 d . . . . .
H106 H 0.346250 0.324163 0.349862 0.052 Uiso 1 1 calc R U . . .
C107 C 0.3983(4) 0.4397(3) 0.37362(17) 0.0431(12) Uani 1 1 d . . . . .
H107 H 0.362784 0.476072 0.356003 0.052 Uiso 1 1 calc R U . . .
C108 C 0.4716(4) 0.4630(3) 0.40849(14) 0.0346(11) Uani 1 1 d . . . . .
C109 C 0.5072(4) 0.5432(3) 0.41982(15) 0.0358(11) Uani 1 1 d . . . . .
C110 C 0.4689(4) 0.6060(3) 0.39042(15) 0.0383(12) Uani 1 1 d . . . . .
C111 C 0.5234(4) 0.6241(3) 0.35500(18) 0.0501(14) Uani 1 1 d . . . . .
H111 H 0.588113 0.602203 0.352144 0.060 Uiso 1 1 calc R U . . .
C112 C 0.4851(5) 0.6733(4) 0.32402(19) 0.0598(16) Uani 1 1 d . . . . .
H112 H 0.522980 0.684011 0.299693 0.072 Uiso 1 1 calc R U . . .
C113 C 0.3936(5) 0.7067(4) 0.32785(19) 0.0599(16) Uani 1 1 d . . . . .
H113 H 0.368058 0.741460 0.306618 0.072 Uiso 1 1 calc R U . . .
C114 C 0.3383(5) 0.6900(4) 0.3624(2) 0.0666(18) Uani 1 1 d . . . . .
H114 H 0.273986 0.712717 0.365022 0.080 Uiso 1 1 calc R U . . .
C115 C 0.3764(5) 0.6398(4) 0.39367(19) 0.0617(17) Uani 1 1 d . . . . .
H115 H 0.337651 0.628660 0.417661 0.074 Uiso 1 1 calc R U . . .
C116 C 0.5808(4) 0.5669(3) 0.45273(15) 0.0389(12) Uani 1 1 d . . . . .
C117 C 0.6100(4) 0.6495(3) 0.46731(17) 0.0459(13) Uani 1 1 d . . . . .
H117 H 0.581451 0.698156 0.457306 0.055 Uiso 1 1 calc R U . . .
C118 C 0.6852(4) 0.6466(3) 0.49772(17) 0.0493(14) Uani 1 1 d . . . . .
H118 H 0.718827 0.692461 0.513718 0.059 Uiso 1 1 calc R U . . .
C119 C 0.7053(4) 0.5607(3) 0.50151(15) 0.0394(12) Uani 1 1 d . . . . .
C120 C 0.7845(4) 0.5305(3) 0.52725(16) 0.0427(12) Uani 1 1 d . . . . .
C121 C 0.8522(4) 0.5943(3) 0.55191(17) 0.0461(13) Uani 1 1 d . . . . .
C122 C 0.9225(5) 0.6350(4) 0.5298(2) 0.0640(17) Uani 1 1 d . . . . .
H122 H 0.929656 0.620381 0.499091 0.077 Uiso 1 1 calc R U . . .
C123 C 0.9818(5) 0.6964(4) 0.5521(2) 0.074(2) Uani 1 1 d . . . . .
H123 H 1.029288 0.723966 0.536632 0.089 Uiso 1 1 calc R U . . .
C124 C 0.9725(5) 0.7178(4) 0.5964(3) 0.075(2) Uani 1 1 d . . . . .
H124 H 1.011928 0.761392 0.611425 0.090 Uiso 1 1 calc R U . . .
C125 C 0.9061(5) 0.6760(5) 0.6191(2) 0.079(2) Uani 1 1 d . . . . .
H125 H 0.900558 0.690013 0.649946 0.095 Uiso 1 1 calc R U . . .
C126 C 0.8476(4) 0.6140(4) 0.59721(19) 0.0610(16) Uani 1 1 d . . . . .
H126 H 0.803524 0.584236 0.613326 0.073 Uiso 1 1 calc R U . . .
C127 C 0.8038(4) 0.4475(3) 0.53169(15) 0.0402(12) Uani 1 1 d . . . . .
C128 C 0.8815(4) 0.4164(4) 0.55970(17) 0.0470(13) Uani 1 1 d . . . . .
H128 H 0.930217 0.448793 0.577285 0.056 Uiso 1 1 calc R U . . .
C129 C 0.8731(4) 0.3345(4) 0.55672(16) 0.0485(13) Uani 1 1 d . . . . .
H129 H 0.914152 0.298020 0.571991 0.058 Uiso 1 1 calc R U . . .
C131 C 0.1649(3) 0.5349(3) 0.10388(14) 0.0290(10) Uani 1 1 d . . . . .
C132 C 0.0686(3) 0.5036(3) 0.08159(14) 0.0283(10) Uani 1 1 d . . . . .
C133 C 0.0025(3) 0.5581(3) 0.06312(15) 0.0349(11) Uani 1 1 d . . . . .
H133 H 0.018689 0.615358 0.065309 0.042 Uiso 1 1 calc R U . . .
C134 C -0.0856(4) 0.5309(4) 0.04185(16) 0.0454(13) Uani 1 1 d . . . . .
H134 H -0.130356 0.569669 0.030581 0.054 Uiso 1 1 calc R U . . .
C135 C -0.1095(4) 0.4482(4) 0.03670(16) 0.0471(14) Uani 1 1 d . . . . .
H135 H -0.169960 0.429571 0.021500 0.056 Uiso 1 1 calc R U . . .
C136 C -0.0450(4) 0.3928(3) 0.05380(16) 0.0446(13) Uani 1 1 d . . . . .
H136 H -0.060182 0.335398 0.049811 0.054 Uiso 1 1 calc R U . . .
C137 C 0.0420(4) 0.4204(3) 0.07683(15) 0.0365(11) Uani 1 1 d . . . . .
H137 H 0.084302 0.381598 0.089636 0.044 Uiso 1 1 calc R U . . .
C138 C 0.2531(3) 0.4988(3) 0.08922(14) 0.0281(10) Uani 1 1 d . . . . .
C139 C 0.2602(4) 0.4295(3) 0.05611(15) 0.0329(10) Uani 1 1 d . . . . .
H139 H 0.206434 0.401050 0.039796 0.040 Uiso 1 1 calc R U . . .
C140 C 0.3566(3) 0.4128(3) 0.05263(14) 0.0327(10) Uani 1 1 d . . . . .
H140 H 0.383696 0.369121 0.034051 0.039 Uiso 1 1 calc R U . . .
C141 C 0.4114(3) 0.4728(3) 0.08212(14) 0.0283(10) Uani 1 1 d . . . . .
C142 C 0.5146(3) 0.4797(3) 0.08452(14) 0.0286(10) Uani 1 1 d . . . . .
C143 C 0.5700(3) 0.4123(3) 0.05981(15) 0.0320(10) Uani 1 1 d . . . . .
C144 C 0.5992(4) 0.4193(3) 0.01719(16) 0.0422(12) Uani 1 1 d . . . . .
H144 H 0.588282 0.469482 0.004137 0.051 Uiso 1 1 calc R U . . .
C145 C 0.6443(4) 0.3537(3) -0.00663(18) 0.0488(14) Uani 1 1 d . . . . .
H145 H 0.662897 0.359131 -0.035936 0.059 Uiso 1 1 calc R U . . .
C146 C 0.6617(4) 0.2823(3) 0.01175(19) 0.0531(15) Uani 1 1 d . . . . .
H146 H 0.691574 0.237354 -0.004751 0.064 Uiso 1 1 calc R U . . .
C147 C 0.6362(6) 0.2751(4) 0.0539(2) 0.076(2) Uani 1 1 d . . . . .
H147 H 0.651597 0.225837 0.067155 0.091 Uiso 1 1 calc R U . . .
C148 C 0.5881(5) 0.3386(3) 0.07789(18) 0.0584(17) Uani 1 1 d . . . . .
H148 H 0.567658 0.331326 0.106714 0.070 Uiso 1 1 calc R U . . .
C149 C 0.5697(3) 0.5444(3) 0.10784(14) 0.0298(10) Uani 1 1 d . . . . .
C150 C 0.6754(4) 0.5541(3) 0.10698(17) 0.0380(11) Uani 1 1 d . . . . .
H150 H 0.718953 0.518536 0.090690 0.046 Uiso 1 1 calc R U . . .
C151 C 0.7012(4) 0.6227(3) 0.13354(17) 0.0421(12) Uani 1 1 d . . . . .
H151 H 0.766483 0.644367 0.139650 0.051 Uiso 1 1 calc R U . . .
C152 C 0.6118(3) 0.6573(3) 0.15096(15) 0.0318(10) Uani 1 1 d . . . . .
C153 C 0.6058(3) 0.7281(3) 0.18066(15) 0.0318(10) Uani 1 1 d . . . . .
C154 C 0.6584(3) 0.0550(3) 0.17416(14) 0.0315(10) Uani 1 1 d . . . . .
C155 C 0.7007(3) 0.7752(3) 0.19326(17) 0.0364(11) Uani 1 1 d . . . . .
C156 C 0.7424(4) 0.8207(4) 0.1636(2) 0.0595(16) Uani 1 1 d . . . . .
H156 H 0.712427 0.820467 0.134601 0.071 Uiso 1 1 calc R U . . .
C157 C 0.8281(5) 0.8676(4) 0.1749(3) 0.073(2) Uani 1 1 d . . . . .
H157 H 0.853583 0.901167 0.154173 0.088 Uiso 1 1 calc R U . . .
C158 C 0.8749(5) 0.8658(4) 0.2147(3) 0.0686(19) Uani 1 1 d . . . . .
H158 H 0.935161 0.895606 0.221867 0.082 Uiso 1 1 calc R U . . .
C159 C 0.8346(6) 0.8206(5) 0.2447(3) 0.091(2) Uani 1 1 d . . . . .
H159 H 0.866848 0.819691 0.273155 0.109 Uiso 1 1 calc R U . . .
C160 C 0.7466(5) 0.7752(4) 0.2346(2) 0.0689(19) Uani 1 1 d . . . . .
H160 H 0.718952 0.744805 0.256231 0.083 Uiso 1 1 calc R U . . .
C161 C 0.5182(3) 0.7599(3) 0.19858(15) 0.0311(10) Uani 1 1 d . . . . .
C162 C 0.5130(4) 0.8330(3) 0.22885(15) 0.0357(11) Uani 1 1 d . . . . .
H162 H 0.567406 0.866336 0.241189 0.043 Uiso 1 1 calc R U . . .
C163 C 0.4173(4) 0.8454(3) 0.23643(15) 0.0367(11) Uani 1 1 d . . . . .
H163 H 0.391067 0.889307 0.255104 0.044 Uiso 1 1 calc R U . . .
C164 C 0.3613(3) 0.7798(3) 0.21106(14) 0.0304(10) Uani 1 1 d . . . . .
C165 C 0.2581(3) 0.7712(3) 0.20964(14) 0.0315(10) Uani 1 1 d . . . . .
C166 C 0.2011(3) 0.8366(3) 0.23519(15) 0.0353(11) Uani 1 1 d . . . . .
C167 C 0.1628(4) 0.8240(4) 0.27513(18) 0.0542(15) Uani 1 1 d . . . . .
H167 H 0.174063 0.773332 0.287693 0.065 Uiso 1 1 calc R U . . .
C168 C 0.1075(5) 0.8858(5) 0.2971(2) 0.0672(19) Uani 1 1 d . . . . .
H168 H 0.081032 0.877212 0.324622 0.081 Uiso 1 1 calc R U . . .
C169 C 0.0913(4) 0.9585(4) 0.2792(3) 0.0675(19) Uani 1 1 d . . . . .
H169 H 0.054510 1.000672 0.294647 0.081 Uiso 1 1 calc R U . . .
C170 C 0.1271(4) 0.9714(3) 0.2395(2) 0.0581(16) Uani 1 1 d . . . . .
H170 H 0.113986 1.021710 0.226875 0.070 Uiso 1 1 calc R U . . .
C171 C 0.1827(4) 0.9112(3) 0.21757(18) 0.0446(13) Uani 1 1 d . . . . .
H171 H 0.208693 0.920741 0.190045 0.053 Uiso 1 1 calc R U . . .
C172 C 0.2023(3) 0.7081(3) 0.18466(14) 0.0301(10) Uani 1 1 d . . . . .
C173 C 0.0967(3) 0.7011(3) 0.18342(14) 0.0319(10) Uani 1 1 d . . . . .
H173 H 0.053110 0.735896 0.200064 0.038 Uiso 1 1 calc R U . . .
C174 C 0.0703(3) 0.6358(3) 0.15422(14) 0.0322(10) Uani 1 1 d . . . . .
H174 H 0.004866 0.615699 0.146664 0.039 Uiso 1 1 calc R U . . .
C175 C 0.1605(3) 0.6023(3) 0.13668(14) 0.0269(9) Uani 1 1 d . . . . .
Cl1S Cl 0.3593(2) 0.16641(15) 0.02257(7) 0.1208(9) Uani 1 1 d . . . . .
Cl2S Cl 0.2137(2) 0.1844(5) -0.04467(12) 0.324(4) Uani 1 1 d . . . . .
Cl3S Cl 0.4034(2) 0.25960(13) -0.04964(7) 0.1149(9) Uani 1 1 d . . . . .
C1S C 0.3376(6) 0.1796(5) -0.0323(2) 0.087(2) Uani 1 1 d . . . . .
H1S H 0.361088 0.128164 -0.049165 0.104 Uiso 1 1 calc R U . . .
Cl4S Cl 1.1227(3) 0.5610(3) 0.31232(13) 0.1853(15) Uani 1 1 d . . . . .
Cl5S Cl 1.0556(2) 0.4451(3) 0.24193(14) 0.1806(15) Uani 1 1 d . . . . .
Cl6S Cl 0.94800(18) 0.5914(2) 0.25834(12) 0.1678(15) Uani 1 1 d . . . . .
C2S C 1.0669(6) 0.5504(6) 0.2600(3) 0.111(3) Uani 1 1 d . . . . .
H2S H 1.108577 0.578196 0.239459 0.133 Uiso 1 1 calc R U . . .
Cl7S Cl 0.8318(3) 0.6478(3) 0.40225(14) 0.2004(17) Uani 1 1 d . . . . .
Cl8S Cl 0.9444(4) 0.7709(4) 0.3662(2) 0.314(4) Uani 1 1 d . . . . .
Cl9S Cl 0.7514(4) 0.7614(4) 0.35108(14) 0.236(2) Uani 1 1 d . . . . .
C3S C 0.8466(12) 0.7050(10) 0.3641(7) 0.270(12) Uani 1 1 d . . . . .
H3S H 0.855257 0.665863 0.337136 0.324 Uiso 1 1 calc R U . . .

loop_
_atom_site_aniso_label
_atom_site_aniso_U_11
_atom_site_aniso_U_22
_atom_site_aniso_U_33
_atom_site_aniso_U_23
_atom_site_aniso_U_13
_atom_site_aniso_U_12
Sb1 0.02715(17) 0.03085(16) 0.02026(15) 0.00263(12) -0.00083(12) 0.00469(12)
Zn1 0.0231(3) 0.0282(3) 0.0265(3) 0.0018(2) -0.0027(2) 0.0020(2)
Zn2 0.0347(3) 0.0445(3) 0.0236(3) 0.0050(2) -0.0038(2) 0.0002(3)
Zn3 0.0269(3) 0.0299(3) 0.0215(3) -0.0018(2) -0.0021(2) 0.0006(2)
Cl1 0.0384(7) 0.0325(6) 0.0374(6) 0.0026(5) -0.0011(5) 0.0000(5)
Cl2 0.0388(7) 0.0346(6) 0.0336(6) 0.0062(5) -0.0013(5) -0.0014(5)
N1 0.033(2) 0.034(2) 0.030(2) 0.0010(17) 0.0011(17) 0.0085(17)
N2 0.031(2) 0.046(2) 0.024(2) 0.0041(17) -0.0044(17) 0.0006(18)
N3 0.025(2) 0.038(2) 0.030(2) 0.0064(17) 0.0002(17) 0.0042(17)
N4 0.032(2) 0.0302(19) 0.0209(18) -0.0011(15) 0.0001(16) 0.0006(16)
N5 0.028(2) 0.0251(18) 0.0243(19) -0.0015(15) -0.0035(16) 0.0033(16)
N6 0.032(2) 0.0328(19) 0.0237(19) -0.0030(16) -0.0029(16) 0.0001(17)
N7 0.032(2) 0.0317(19) 0.0217(19) 0.0008(15) -0.0031(16) -0.0036(17)
N8 0.031(2) 0.043(2) 0.028(2) 0.0073(17) -0.0015(17) 0.0010(18)
N9 0.039(2) 0.044(2) 0.0230(19) 0.0010(17) -0.0013(18) 0.0002(19)
N10 0.039(2) 0.049(2) 0.023(2) 0.0043(18) -0.0054(18) 0.000(2)
N11 0.036(2) 0.042(2) 0.028(2) 0.0065(17) -0.0039(18) 0.0019(19)
N12 0.023(2) 0.0290(18) 0.0275(19) 0.0021(15) -0.0035(16) 0.0025(16)
N13 0.026(2) 0.0290(19) 0.0274(19) 0.0028(16) -0.0014(16) -0.0006(16)
N14 0.025(2) 0.0280(18) 0.032(2) -0.0027(16) -0.0022(16) 0.0000(16)
N15 0.024(2) 0.0293(19) 0.0273(19) 0.0005(16) -0.0047(16) 0.0030(16)
C11 0.029(2) 0.033(2) 0.026(2) 0.0039(19) -0.0003(19) 0.004(2)
C12 0.030(3) 0.034(2) 0.022(2) 0.0026(18) 0.0021(19) 0.006(2)
C13 0.074(4) 0.038(3) 0.048(3) 0.011(2) 0.029(3) 0.013(3)
C14 0.112(6) 0.036(3) 0.063(4) 0.014(3) 0.052(4) 0.020(3)
C15 0.074(4) 0.041(3) 0.044(3) 0.013(2) 0.029(3) 0.018(3)
C21 0.027(2) 0.040(2) 0.023(2) 0.0007(19) 0.0006(19) -0.001(2)
C22 0.031(3) 0.038(2) 0.023(2) 0.0045(19) -0.003(2) 0.002(2)
C23 0.031(3) 0.088(4) 0.032(3) 0.021(3) -0.004(2) -0.013(3)
C24 0.033(3) 0.102(5) 0.042(3) 0.016(3) -0.012(3) -0.013(3)
C25 0.034(3) 0.068(3) 0.032(3) 0.008(2) -0.006(2) 0.001(3)
C31 0.027(3) 0.035(2) 0.027(2) 0.0037(19) 0.0024(19) 0.002(2)
C32 0.030(3) 0.034(2) 0.024(2) 0.0026(19) 0.003(2) 0.006(2)
C33 0.034(3) 0.065(3) 0.039(3) 0.023(3) 0.006(2) 0.009(3)
C34 0.032(3) 0.089(4) 0.061(4) 0.039(3) 0.012(3) 0.008(3)
C35 0.027(3) 0.072(4) 0.046(3) 0.022(3) 0.002(2) 0.007(3)
C41 0.033(3) 0.026(2) 0.024(2) -0.0023(18) 0.001(2) 0.0047(19)
C42 0.030(3) 0.027(2) 0.021(2) -0.0032(17) -0.0035(19) 0.0033(19)
C43 0.027(2) 0.035(2) 0.024(2) -0.0032(19) 0.0003(19) -0.0013(19)
C44 0.049(3) 0.036(3) 0.030(3) 0.000(2) -0.004(2) 0.015(2)
C45 0.051(3) 0.063(3) 0.026(3) -0.014(2) 0.000(2) 0.019(3)
C46 0.034(3) 0.074(4) 0.020(2) -0.002(2) 0.000(2) -0.010(3)
C47 0.072(4) 0.052(3) 0.032(3) 0.009(2) 0.000(3) -0.026(3)
C48 0.066(4) 0.031(2) 0.034(3) -0.001(2) 0.002(3) -0.009(2)
C49 0.033(3) 0.025(2) 0.023(2) -0.0042(18) -0.0013(19) 0.0024(19)
C50 0.033(3) 0.039(2) 0.020(2) -0.0045(19) -0.004(2) -0.002(2)
C51 0.028(3) 0.040(3) 0.028(2) -0.001(2) -0.006(2) -0.003(2)
C52 0.030(3) 0.027(2) 0.027(2) 0.0011(18) -0.0054(19) -0.0016(19)
C53 0.028(3) 0.036(2) 0.029(2) 0.0013(19) -0.003(2) 0.000(2)
C54 0.030(3) 0.047(3) 0.020(2) 0.001(2) -0.0033(19) -0.003(2)
C55 0.044(3) 0.046(3) 0.061(4) -0.002(3) -0.013(3) 0.002(3)
C56 0.034(3) 0.074(4) 0.067(4) -0.003(3) -0.010(3) 0.006(3)
C57 0.037(3) 0.085(4) 0.037(3) 0.009(3) -0.006(2) -0.021(3)
C58 0.052(4) 0.058(3) 0.062(4) 0.013(3) -0.007(3) -0.020(3)
C59 0.037(3) 0.052(3) 0.061(4) 0.014(3) -0.004(3) -0.010(3)
C61 0.037(3) 0.044(3) 0.030(3) 0.004(2) 0.002(2) -0.007(2)
C62 0.041(3) 0.043(3) 0.025(2) 0.004(2) -0.002(2) -0.006(2)
C63 0.037(3) 0.030(2) 0.025(2) -0.0013(18) -0.001(2) -0.001(2)
C64 0.036(3) 0.030(2) 0.025(2) -0.0009(19) -0.006(2) 0.004(2)
C65 0.029(3) 0.044(3) 0.021(2) 0.000(2) -0.0049(19) 0.001(2)
C67 0.062(4) 0.048(3) 0.025(2) 0.002(2) -0.006(2) 0.006(3)
C68 0.068(4) 0.057(3) 0.032(3) -0.010(3) 0.004(3) -0.003(3)
C69 0.052(4) 0.078(4) 0.024(3) 0.012(3) -0.003(2) -0.001(3)
C70 0.072(4) 0.070(4) 0.043(3) 0.025(3) 0.002(3) 0.025(3)
C71 0.060(4) 0.051(3) 0.032(3) 0.009(2) 0.010(3) 0.017(3)
C72 0.034(3) 0.031(2) 0.026(2) -0.0030(19) -0.005(2) 0.005(2)
C73 0.035(3) 0.046(3) 0.023(2) -0.001(2) -0.007(2) -0.001(2)
C74 0.036(3) 0.046(3) 0.030(2) -0.003(2) -0.010(2) -0.003(2)
C75 0.030(3) 0.030(2) 0.029(2) -0.0022(19) -0.006(2) -0.001(2)
C76 0.033(3) 0.028(2) 0.033(2) -0.0041(19) -0.003(2) 0.003(2)
C77 0.036(3) 0.041(3) 0.028(2) 0.003(2) -0.006(2) -0.006(2)
C78 0.033(3) 0.053(3) 0.047(3) 0.008(2) -0.004(2) -0.005(2)
C79 0.039(3) 0.069(4) 0.048(3) 0.007(3) -0.006(3) 0.000(3)
C80 0.039(3) 0.091(5) 0.046(3) 0.006(3) -0.005(3) -0.020(3)
C81 0.063(4) 0.069(4) 0.048(3) 0.011(3) -0.012(3) -0.037(3)
C82 0.058(4) 0.051(3) 0.040(3) 0.010(2) -0.018(3) -0.019(3)
C83 0.027(3) 0.028(2) 0.030(2) -0.0017(19) -0.003(2) 0.0027(19)
C84 0.031(3) 0.041(3) 0.035(3) 0.000(2) 0.003(2) -0.004(2)
C85 0.037(3) 0.036(2) 0.026(2) -0.005(2) 0.003(2) -0.004(2)
C86 0.040(3) 0.056(3) 0.025(2) 0.008(2) -0.003(2) 0.005(2)
C87 0.037(3) 0.056(3) 0.026(2) 0.009(2) -0.005(2) 0.004(2)
C88 0.055(4) 0.054(3) 0.033(3) 0.007(2) -0.010(3) 0.012(3)
C89 0.062(4) 0.088(5) 0.051(4) 0.033(3) -0.003(3) 0.007(4)
C90 0.098(6) 0.100(6) 0.066(4) 0.049(4) -0.004(4) 0.018(5)
C91 0.098(6) 0.079(5) 0.071(5) 0.030(4) -0.020(4) 0.027(4)
C92 0.070(5) 0.072(4) 0.072(4) 0.012(4) -0.011(4) 0.023(4)
C93 0.061(4) 0.068(4) 0.041(3) 0.008(3) -0.005(3) 0.011(3)
C94 0.046(3) 0.048(3) 0.029(3) 0.011(2) 0.001(2) 0.003(2)
C95 0.049(3) 0.050(3) 0.047(3) 0.016(3) -0.011(3) 0.001(3)
C96 0.054(4) 0.042(3) 0.054(3) 0.008(3) -0.008(3) -0.007(3)
C97 0.038(3) 0.046(3) 0.029(2) 0.007(2) -0.004(2) -0.005(2)
C98 0.035(3) 0.051(3) 0.031(3) 0.008(2) -0.004(2) -0.006(2)
C99 0.050(3) 0.042(3) 0.047(3) 0.019(2) -0.011(3) -0.013(3)
C100 0.049(4) 0.063(4) 0.065(4) 0.017(3) -0.009(3) -0.015(3)
C101 0.046(4) 0.071(4) 0.093(5) 0.030(4) -0.022(4) -0.024(3)
C102 0.089(6) 0.086(5) 0.064(5) -0.002(4) -0.022(4) -0.037(5)
C103 0.079(6) 0.093(5) 0.070(5) -0.017(4) 0.000(4) -0.037(4)
C104 0.055(4) 0.070(4) 0.051(4) -0.004(3) -0.006(3) -0.018(3)
C105 0.030(3) 0.051(3) 0.029(2) 0.011(2) 0.000(2) -0.005(2)
C106 0.040(3) 0.052(3) 0.037(3) 0.011(2) -0.011(2) -0.010(2)
C107 0.040(3) 0.049(3) 0.042(3) 0.015(2) -0.002(2) 0.001(2)
C108 0.032(3) 0.049(3) 0.023(2) 0.008(2) -0.001(2) 0.003(2)
C109 0.037(3) 0.043(3) 0.027(2) 0.005(2) 0.003(2) 0.005(2)
C110 0.044(3) 0.039(3) 0.032(3) 0.004(2) 0.001(2) 0.005(2)
C111 0.046(3) 0.058(3) 0.049(3) 0.016(3) 0.009(3) 0.009(3)
C112 0.065(4) 0.070(4) 0.049(3) 0.023(3) 0.009(3) 0.004(3)
C113 0.075(5) 0.058(4) 0.049(3) 0.021(3) -0.008(3) 0.009(3)
C114 0.061(4) 0.077(4) 0.067(4) 0.027(3) 0.011(3) 0.034(3)
C115 0.061(4) 0.078(4) 0.052(3) 0.024(3) 0.021(3) 0.024(3)
C116 0.043(3) 0.046(3) 0.029(2) 0.004(2) 0.004(2) -0.001(2)
C117 0.058(4) 0.042(3) 0.037(3) 0.004(2) -0.002(3) 0.001(3)
C118 0.058(4) 0.049(3) 0.039(3) 0.000(2) -0.002(3) -0.010(3)
C119 0.041(3) 0.051(3) 0.025(2) -0.001(2) 0.003(2) -0.007(2)
C120 0.038(3) 0.059(3) 0.029(3) -0.001(2) 0.001(2) -0.005(3)
C121 0.040(3) 0.055(3) 0.040(3) -0.004(2) -0.005(2) -0.005(3)
C122 0.065(4) 0.082(4) 0.045(3) 0.011(3) -0.008(3) -0.019(4)
C123 0.062(4) 0.085(5) 0.077(5) 0.024(4) -0.018(4) -0.029(4)
C124 0.061(5) 0.072(4) 0.086(5) -0.018(4) -0.017(4) -0.018(4)
C125 0.054(4) 0.107(6) 0.067(4) -0.034(4) -0.004(3) -0.020(4)
C126 0.046(4) 0.085(4) 0.047(3) -0.018(3) 0.001(3) -0.010(3)
C127 0.038(3) 0.059(3) 0.022(2) 0.000(2) -0.004(2) -0.002(3)
C128 0.040(3) 0.063(4) 0.035(3) -0.005(3) -0.010(2) -0.002(3)
C129 0.044(3) 0.070(4) 0.029(3) 0.002(3) -0.013(2) 0.006(3)
C131 0.033(3) 0.031(2) 0.023(2) 0.0049(18) -0.0027(19) 0.000(2)
C132 0.028(2) 0.034(2) 0.022(2) -0.0007(18) -0.0019(19) 0.000(2)
C133 0.030(3) 0.042(3) 0.032(3) 0.001(2) -0.001(2) 0.002(2)
C134 0.029(3) 0.074(4) 0.031(3) 0.002(3) -0.002(2) 0.005(3)
C135 0.028(3) 0.078(4) 0.034(3) -0.004(3) 0.001(2) -0.013(3)
C136 0.046(3) 0.056(3) 0.030(3) -0.005(2) 0.007(2) -0.019(3)
C137 0.036(3) 0.043(3) 0.031(3) 0.004(2) 0.004(2) -0.001(2)
C138 0.026(2) 0.030(2) 0.027(2) 0.0041(19) -0.0055(19) 0.0004(19)
C139 0.032(3) 0.033(2) 0.032(2) -0.003(2) -0.005(2) -0.001(2)
C140 0.032(3) 0.036(2) 0.029(2) -0.002(2) -0.001(2) 0.006(2)
C141 0.031(3) 0.027(2) 0.027(2) 0.0029(18) 0.001(2) 0.0026(19)
C142 0.030(3) 0.031(2) 0.026(2) 0.0083(19) 0.001(2) 0.0019(19)
C143 0.029(3) 0.031(2) 0.036(3) 0.001(2) 0.001(2) 0.001(2)
C144 0.040(3) 0.046(3) 0.043(3) 0.011(2) 0.011(2) 0.010(2)
C145 0.045(3) 0.060(3) 0.042(3) 0.004(3) 0.014(3) 0.009(3)
C146 0.058(4) 0.043(3) 0.057(4) -0.006(3) 0.012(3) 0.014(3)
C147 0.120(6) 0.046(3) 0.067(4) 0.015(3) 0.024(4) 0.036(4)
C148 0.090(5) 0.045(3) 0.043(3) 0.012(3) 0.022(3) 0.028(3)
C149 0.030(3) 0.033(2) 0.028(2) 0.0050(19) 0.001(2) 0.001(2)
C150 0.028(3) 0.037(3) 0.048(3) 0.000(2) 0.002(2) 0.005(2)
C151 0.026(3) 0.046(3) 0.054(3) 0.004(3) 0.000(2) -0.001(2)
C152 0.025(2) 0.035(2) 0.034(3) 0.003(2) -0.001(2) -0.004(2)
C153 0.028(3) 0.033(2) 0.033(2) 0.004(2) -0.004(2) -0.002(2)
C154 0.033(3) 0.032(2) 0.029(2) 0.0043(19) -0.002(2) -0.005(2)
C155 0.023(3) 0.035(2) 0.048(3) -0.004(2) -0.008(2) -0.001(2)
C156 0.041(3) 0.077(4) 0.061(4) 0.011(3) -0.002(3) -0.016(3)
C157 0.048(4) 0.083(5) 0.090(5) 0.010(4) 0.007(4) -0.029(4)
C158 0.038(4) 0.070(4) 0.092(5) -0.017(4) -0.009(4) -0.020(3)
C159 0.066(5) 0.100(6) 0.102(6) 0.015(5) -0.053(5) -0.025(4)
C160 0.060(4) 0.068(4) 0.077(5) 0.022(3) -0.031(4) -0.022(3)
C161 0.031(3) 0.030(2) 0.031(2) 0.0002(19) -0.003(2) -0.004(2)
C162 0.034(3) 0.034(2) 0.036(3) -0.004(2) -0.006(2) -0.007(2)
C163 0.042(3) 0.034(2) 0.032(3) -0.006(2) -0.004(2) -0.001(2)
C164 0.033(3) 0.031(2) 0.026(2) 0.0007(19) -0.005(2) -0.001(2)
C165 0.033(3) 0.033(2) 0.027(2) 0.0017(19) -0.002(2) 0.005(2)
C166 0.026(3) 0.044(3) 0.033(3) -0.011(2) -0.004(2) 0.001(2)
C167 0.049(4) 0.068(4) 0.044(3) -0.008(3) 0.008(3) 0.006(3)
C168 0.050(4) 0.091(5) 0.056(4) -0.026(4) 0.013(3) -0.006(4)
C169 0.029(3) 0.063(4) 0.101(6) -0.035(4) -0.005(3) 0.002(3)
C170 0.032(3) 0.045(3) 0.090(5) -0.023(3) -0.008(3) 0.000(3)
C171 0.038(3) 0.037(3) 0.055(3) -0.009(2) -0.007(3) 0.001(2)
C172 0.029(3) 0.033(2) 0.028(2) 0.0007(19) -0.003(2) 0.008(2)
C173 0.030(3) 0.036(2) 0.029(2) -0.002(2) -0.001(2) 0.003(2)
C174 0.024(2) 0.041(3) 0.030(2) -0.002(2) -0.006(2) -0.002(2)
C175 0.024(2) 0.029(2) 0.027(2) 0.0048(18) -0.0071(19) 0.0022(19)
Cl1S 0.188(3) 0.1110(17) 0.0652(12) 0.0220(12) -0.0031(15) 0.0010(17)
Cl2S 0.082(2) 0.797(13) 0.126(3) 0.190(5) 0.0335(19) 0.023(4)
Cl3S 0.197(3) 0.0770(13) 0.0698(12) 0.0010(10) 0.0140(15) -0.0137(15)
C1S 0.094(6) 0.103(6) 0.064(4) 0.016(4) 0.012(4) 0.003(5)
Cl4S 0.151(3) 0.246(4) 0.157(3) 0.031(3) -0.036(2) 0.043(3)
Cl5S 0.0740(19) 0.226(4) 0.235(4) 0.004(3) -0.017(2) -0.008(2)
Cl6S 0.0637(15) 0.268(4) 0.196(3) 0.124(3) 0.0442(18) 0.0400(19)
C2S 0.059(5) 0.144(8) 0.140(8) 0.056(7) 0.027(5) 0.008(5)
Cl7S 0.220(4) 0.214(4) 0.180(3) 0.076(3) 0.036(3) -0.038(3)
Cl8S 0.193(4) 0.445(9) 0.331(7) 0.257(7) -0.136(4) -0.156(5)
Cl9S 0.215(5) 0.335(7) 0.154(3) 0.023(4) -0.033(3) 0.024(5)
C3S 0.181(15) 0.197(15) 0.45(3) 0.205(18) -0.146(17) -0.046(12)

loop_
_atom_type_symbol
_atom_type_description
_atom_type_scat_dispersion_real
_atom_type_scat_dispersion_imag
_atom_type_scat_source
C C 0.0033 0.0016 'International Tables Vol C Tables 4.2.6.8 and 6.1.1.4'
H H 0.0000 0.0000 'International Tables Vol C Tables 4.2.6.8 and 6.1.1.4'
Cl Cl 0.1484 0.1585 'International Tables Vol C Tables 4.2.6.8 and 6.1.1.4'
N N 0.0061 0.0033 'International Tables Vol C Tables 4.2.6.8 and 6.1.1.4'
Sb Sb -0.5866 1.5461 'International Tables Vol C Tables 4.2.6.8 and 6.1.1.4'
Zn Zn 0.2839 1.4301 'International Tables Vol C Tables 4.2.6.8 and 6.1.1.4'

loop_
_exptl_crystal_face_index_h
_exptl_crystal_face_index_k
_exptl_crystal_face_index_l
_exptl_crystal_face_perp_dist
1 2 -5 0.1533
0 0 1 0.1652
-1 -2 5 0.1533
0 1 0 0.1173
-5 1 -1 0.2180
5 -1 2 0.1503
0 0 -1 0.1823
0 -1 0 0.1173

loop_
_geom_angle_atom_site_label_1
_geom_angle_atom_site_label_2
_geom_angle_atom_site_label_3
_geom_angle
_geom_angle_site_symmetry_1
_geom_angle_site_symmetry_3
_geom_angle_publ_flag
Cl2 Sb1 Cl1 173.06(4) . . ?
C12 Sb1 Cl1 92.71(12) . . ?
C12 Sb1 Cl2 94.07(12) . . ?
C22 Sb1 Cl1 86.96(12) . . ?
C22 Sb1 Cl2 88.69(12) . . ?
C22 Sb1 C12 116.04(17) . . ?
C32 Sb1 Cl1 88.02(12) . . ?
C32 Sb1 Cl2 90.43(12) . . ?
C32 Sb1 C12 115.59(16) . . ?
C32 Sb1 C22 128.29(16) . . ?
N12 Zn1 N3 95.74(14) . . ?
N13 Zn1 N3 96.75(13) . . ?
N13 Zn1 N12 89.65(14) . . ?
N14 Zn1 N3 99.00(14) . . ?
N14 Zn1 N12 165.26(14) . . ?
N14 Zn1 N13 88.43(14) . . ?
N14 Zn1 N15 89.72(14) . . ?
N15 Zn1 N3 99.74(13) . . ?
N15 Zn1 N12 87.99(14) . . ?
N15 Zn1 N13 163.50(13) . . ?
N8 Zn2 N2 92.13(14) . . ?
N8 Zn2 N9 89.32(16) . . ?
N8 Zn2 N10 168.50(15) . . ?
N9 Zn2 N2 91.38(14) . . ?
N10 Zn2 N2 99.31(15) . . ?
N10 Zn2 N9 89.25(16) . . ?
N11 Zn2 N2 103.11(14) . . ?
N11 Zn2 N8 89.21(16) . . ?
N11 Zn2 N9 165.48(15) . . ?
N11 Zn2 N10 89.31(16) . . ?
N4 Zn3 N1 104.83(14) . . ?
N4 Zn3 N5 88.91(14) . . ?
N4 Zn3 N6 163.29(14) . . ?
N5 Zn3 N1 96.88(13) . . ?
N5 Zn3 N6 88.46(14) . . ?
N6 Zn3 N1 91.86(14) . . ?
N7 Zn3 N1 97.48(14) . . ?
N7 Zn3 N4 89.15(14) . . ?
N7 Zn3 N5 165.52(14) . . ?
N7 Zn3 N6 89.29(14) . . ?
C11 N1 Zn3 122.8(3) . . ?
C11 N1 C15 117.3(4) . . ?
C15 N1 Zn3 118.7(3) . . ?
C21 N2 Zn2 121.0(3) . . ?
C25 N2 Zn2 119.8(3) . . ?
C25 N2 C21 117.5(4) . . ?
C31 N3 Zn1 119.9(3) . . ?
C35 N3 Zn1 122.6(3) . . ?
C35 N3 C31 117.2(4) . . ?
C49 N4 Zn3 127.4(3) . . ?
C52 N4 Zn3 126.1(3) . . ?
C52 N4 C49 106.2(4) . . ?
C41 N5 Zn3 126.3(3) . . ?
C83 N5 Zn3 127.3(3) . . ?
C83 N5 C41 106.4(3) . . ?
C72 N6 Zn3 125.0(3) . . ?
C75 N6 Zn3 126.3(3) . . ?
C75 N6 C72 106.9(4) . . ?
C63 N7 Zn3 126.4(3) . . ?
C63 N7 C154 106.6(3) . . ?
C154 N7 Zn3 126.7(3) . . ?
C105 N8 Zn2 125.0(3) . . ?
C108 N8 Zn2 124.4(3) . . ?
C108 N8 C105 106.9(4) . . ?
C116 N9 Zn2 125.5(3) . . ?
C119 N9 Zn2 126.9(3) . . ?
C119 N9 C116 106.9(4) . . ?
C86 N10 Zn2 126.7(3) . . ?
C86 N10 C127 106.9(4) . . ?
C127 N10 Zn2 126.3(3) . . ?
C94 N11 Zn2 126.6(3) . . ?
C97 N11 Zn2 126.5(3) . . ?
C97 N11 C94 106.6(4) . . ?
C138 N12 Zn1 128.5(3) . . ?
C138 N12 C141 106.8(4) . . ?
C141 N12 Zn1 124.6(3) . . ?
C149 N13 Zn1 125.6(3) . . ?
C149 N13 C152 106.8(4) . . ?
C152 N13 Zn1 127.1(3) . . ?
C161 N14 Zn1 127.3(3) . . ?
C161 N14 C164 106.6(4) . . ?
C164 N14 Zn1 125.7(3) . . ?
C172 N15 Zn1 125.4(3) . . ?
C172 N15 C175 106.8(4) . . ?
C175 N15 Zn1 127.1(3) . . ?
N1 C11 H11 118.5 . . ?
N1 C11 C12 122.9(4) . . ?
C12 C11 H11 118.5 . . ?
C11 C12 Sb1 120.7(3) . . ?
C13 C12 Sb1 120.1(3) . . ?
C13 C12 C11 119.1(4) . . ?
C12 C13 H13 120.8 . . ?
C12 C13 C14 118.5(5) . . ?
C14 C13 H13 120.8 . . ?
C13 C14 H14 120.5 . . ?
C15 C14 C13 119.0(5) . . ?
C15 C14 H14 120.5 . . ?
N1 C15 C14 123.1(4) . . ?
N1 C15 H15 118.5 . . ?
C14 C15 H15 118.5 . . ?
N2 C21 H21 118.5 . . ?
N2 C21 C22 123.0(4) . . ?
C22 C21 H21 118.5 . . ?
C21 C22 Sb1 121.5(4) . . ?
C21 C22 C23 118.8(4) . . ?
C23 C22 Sb1 119.7(3) . . ?
C22 C23 H23 120.6 . . ?
C24 C23 C22 118.8(5) . . ?
C24 C23 H23 120.6 . . ?
C23 C24 H24 120.8 . . ?
C23 C24 C25 118.3(5) . . ?
C25 C24 H24 120.8 . . ?
N2 C25 C24 123.5(5) . . ?
N2 C25 H25 118.2 . . ?
C24 C25 H25 118.2 . . ?
N3 C31 H31 118.4 . . ?
N3 C31 C32 123.1(4) . . ?
C32 C31 H31 118.4 . . ?
C31 C32 Sb1 118.8(3) . . ?
C33 C32 Sb1 122.2(3) . . ?
C33 C32 C31 118.9(4) . . ?
C32 C33 H33 120.9 . . ?
C32 C33 C34 118.1(4) . . ?
C34 C33 H33 120.9 . . ?
C33 C34 H34 120.3 . . ?
C35 C34 C33 119.3(5) . . ?
C35 C34 H34 120.3 . . ?
N3 C35 C34 123.2(5) . . ?
N3 C35 H35 118.4 . . ?
C34 C35 H35 118.4 . . ?
N5 C41 C42 126.2(4) . . ?
N5 C41 C85 109.1(4) . . ?
C42 C41 C85 124.6(4) . . ?
C41 C42 C43 116.0(4) . . ?
C49 C42 C41 125.3(4) . . ?
C49 C42 C43 118.6(4) . . ?
C44 C43 C42 120.5(4) . . ?
C44 C43 C48 118.1(4) . . ?
C48 C43 C42 121.3(4) . . ?
C43 C44 H44 119.6 . . ?
C45 C44 C43 120.7(4) . . ?
C45 C44 H44 119.6 . . ?
C44 C45 H45 119.8 . . ?
C46 C45 C44 120.4(5) . . ?
C46 C45 H45 119.8 . . ?
C45 C46 H46 120.3 . . ?
C47 C46 C45 119.4(4) . . ?
C47 C46 H46 120.3 . . ?
C46 C47 H47 119.8 . . ?
C46 C47 C48 120.4(5) . . ?
C48 C47 H47 119.8 . . ?
C43 C48 C47 120.9(5) . . ?
C43 C48 H48 119.6 . . ?
C47 C48 H48 119.6 . . ?
N4 C49 C42 125.1(4) . . ?
N4 C49 C50 109.4(4) . . ?
C42 C49 C50 125.6(4) . . ?
C49 C50 H50 126.1 . . ?
C51 C50 C49 107.8(4) . . ?
C51 C50 H50 126.1 . . ?
C50 C51 H51 126.3 . . ?
C50 C51 C52 107.3(4) . . ?
C52 C51 H51 126.3 . . ?
N4 C52 C51 109.3(4) . . ?
N4 C52 C53 125.4(4) . . ?
C53 C52 C51 125.3(4) . . ?
C52 C53 C54 116.8(4) . . ?
C154 C53 C52 125.9(4) . . ?
C154 C53 C54 117.3(4) . . ?
C55 C54 C53 121.9(4) . . ?
C55 C54 C59 118.0(5) . . ?
C59 C54 C53 120.1(4) . . ?
C54 C55 H55 119.4 . . ?
C54 C55 C56 121.2(5) . . ?
C56 C55 H55 119.4 . . ?
C55 C56 H56 120.1 . . ?
C57 C56 C55 119.9(6) . . ?
C57 C56 H56 120.1 . . ?
C56 C57 H57 119.7 . . ?
C58 C57 C56 120.6(5) . . ?
C58 C57 H57 119.7 . . ?
C57 C58 H58 119.8 . . ?
C57 C58 C59 120.3(5) . . ?
C59 C58 H58 119.8 . . ?
C54 C59 C58 120.0(5) . . ?
C54 C59 H59 120.0 . . ?
C58 C59 H59 120.0 . . ?
C62 C61 H61 126.2 . . ?
C62 C61 C154 107.6(4) . . ?
C154 C61 H61 126.2 . . ?
C61 C62 H62 126.5 . . ?
C61 C62 C63 106.9(4) . . ?
C63 C62 H62 126.5 . . ?
N7 C63 C62 109.5(4) . . ?
N7 C63 C64 125.6(4) . . ?
C64 C63 C62 124.9(4) . . ?
C63 C64 C65 116.7(4) . . ?
C72 C64 C63 125.8(4) . . ?
C72 C64 C65 117.4(4) . . ?
C67 C65 C64 121.9(4) . . ?
C67 C65 C71 118.2(4) . . ?
C71 C65 C64 119.8(4) . . ?
C65 C67 H67 119.7 . . ?
C65 C67 C68 120.6(5) . . ?
C68 C67 H67 119.7 . . ?
C67 C68 H68 119.8 . . ?
C69 C68 C67 120.5(5) . . ?
C69 C68 H68 119.8 . . ?
C68 C69 H69 120.1 . . ?
C68 C69 C70 119.9(5) . . ?
C70 C69 H69 120.1 . . ?
C69 C70 H70 120.1 . . ?
C69 C70 C71 119.8(5) . . ?
C71 C70 H70 120.1 . . ?
C65 C71 C70 121.0(5) . . ?
C65 C71 H71 119.5 . . ?
C70 C71 H71 119.5 . . ?
N6 C72 C64 125.6(4) . . ?
N6 C72 C73 108.9(4) . . ?
C64 C72 C73 125.5(4) . . ?
C72 C73 H73 126.1 . . ?
C74 C73 C72 107.9(4) . . ?
C74 C73 H73 126.1 . . ?
C73 C74 H74 126.4 . . ?
C73 C74 C75 107.3(4) . . ?
C75 C74 H74 126.4 . . ?
N6 C75 C74 109.0(4) . . ?
N6 C75 C76 125.2(4) . . ?
C76 C75 C74 125.8(4) . . ?
C75 C76 C77 118.4(4) . . ?
C83 C76 C75 125.3(4) . . ?
C83 C76 C77 116.2(4) . . ?
C78 C77 C76 120.9(4) . . ?
C78 C77 C82 118.0(5) . . ?
C82 C77 C76 121.0(4) . . ?
C77 C78 H78 119.5 . . ?
C77 C78 C79 121.0(5) . . ?
C79 C78 H78 119.5 . . ?
C78 C79 H79 120.1 . . ?
C80 C79 C78 119.8(5) . . ?
C80 C79 H79 120.1 . . ?
C79 C80 H80 119.9 . . ?
C79 C80 C81 120.2(5) . . ?
C81 C80 H80 119.9 . . ?
C80 C81 H81 120.0 . . ?
C80 C81 C82 119.9(5) . . ?
C82 C81 H81 120.0 . . ?
C77 C82 H82 119.6 . . ?
C81 C82 C77 120.8(5) . . ?
C81 C82 H82 119.6 . . ?
N5 C83 C76 125.4(4) . . ?
N5 C83 C84 109.4(4) . . ?
C76 C83 C84 125.1(4) . . ?
C83 C84 H84 126.2 . . ?
C85 C84 C83 107.6(4) . . ?
C85 C84 H84 126.2 . . ?
C41 C85 H85 126.2 . . ?
C84 C85 C41 107.5(4) . . ?
C84 C85 H85 126.2 . . ?
N10 C86 C87 125.7(5) . . ?
N10 C86 C129 108.9(5) . . ?
C87 C86 C129 125.3(5) . . ?
C86 C87 C88 118.1(5) . . ?
C86 C87 C94 125.3(5) . . ?
C94 C87 C88 116.5(5) . . ?
C89 C88 C87 119.6(5) . . ?
C93 C88 C87 121.6(5) . . ?
C93 C88 C89 118.8(5) . . ?
C88 C89 H89 120.1 . . ?
C88 C89 C90 119.8(6) . . ?
C90 C89 H89 120.1 . . ?
C89 C90 H90 119.7 . . ?
C91 C90 C89 120.6(7) . . ?
C91 C90 H90 119.7 . . ?
C90 C91 H91 119.7 . . ?
C90 C91 C92 120.6(6) . . ?
C92 C91 H91 119.7 . . ?
C91 C92 H92 120.4 . . ?
C91 C92 C93 119.3(7) . . ?
C93 C92 H92 120.4 . . ?
C88 C93 C92 120.9(6) . . ?
C88 C93 H93 119.5 . . ?
C92 C93 H93 119.5 . . ?
N11 C94 C87 125.7(5) . . ?
N11 C94 C95 109.0(5) . . ?
C87 C94 C95 125.1(5) . . ?
C94 C95 H95 126.3 . . ?
C96 C95 C94 107.4(5) . . ?
C96 C95 H95 126.3 . . ?
C95 C96 H96 126.5 . . ?
C95 C96 C97 107.1(5) . . ?
C97 C96 H96 126.5 . . ?
N11 C97 C96 109.9(4) . . ?
N11 C97 C98 125.5(4) . . ?
C98 C97 C96 124.6(5) . . ?
C97 C98 C99 118.9(4) . . ?
C97 C98 C105 125.1(5) . . ?
C105 C98 C99 116.0(4) . . ?
C100 C99 C98 122.4(5) . . ?
C100 C99 C104 119.1(6) . . ?
C104 C99 C98 118.3(5) . . ?
C99 C100 H100 120.4 . . ?
C99 C100 C101 119.2(6) . . ?
C101 C100 H100 120.4 . . ?
C100 C101 H101 120.0 . . ?
C102 C101 C100 120.0(6) . . ?
C102 C101 H101 120.0 . . ?
C101 C102 H102 119.7 . . ?
C103 C102 C101 120.7(7) . . ?
C103 C102 H102 119.7 . . ?
C102 C103 H103 119.6 . . ?
C102 C103 C104 120.7(7) . . ?
C104 C103 H103 119.6 . . ?
C99 C104 H104 119.8 . . ?
C103 C104 C99 120.3(6) . . ?
C103 C104 H104 119.8 . . ?
N8 C105 C98 125.6(4) . . ?
N8 C105 C106 109.1(4) . . ?
C98 C105 C106 125.0(5) . . ?
C105 C106 H106 126.3 . . ?
C107 C106 C105 107.3(5) . . ?
C107 C106 H106 126.3 . . ?
C106 C107 H107 126.2 . . ?
C106 C107 C108 107.6(4) . . ?
C108 C107 H107 126.2 . . ?
N8 C108 C107 109.1(4) . . ?
N8 C108 C109 126.0(4) . . ?
C109 C108 C107 124.8(4) . . ?
C108 C109 C110 115.2(4) . . ?
C108 C109 C116 125.7(4) . . ?
C116 C109 C110 118.8(4) . . ?
C111 C110 C109 119.2(5) . . ?
C115 C110 C109 122.6(4) . . ?
C115 C110 C111 117.7(5) . . ?
C110 C111 H111 119.5 . . ?
C112 C111 C110 120.9(5) . . ?
C112 C111 H111 119.5 . . ?
C111 C112 H112 119.7 . . ?
C113 C112 C111 120.6(5) . . ?
C113 C112 H112 119.7 . . ?
C112 C113 H113 120.2 . . ?
C112 C113 C114 119.7(5) . . ?
C114 C113 H113 120.2 . . ?
C113 C114 H114 120.0 . . ?
C113 C114 C115 120.0(6) . . ?
C115 C114 H114 120.0 . . ?
C110 C115 C114 121.0(5) . . ?
C110 C115 H115 119.5 . . ?
C114 C115 H115 119.5 . . ?
N9 C116 C109 125.3(4) . . ?
N9 C116 C117 109.1(5) . . ?
C109 C116 C117 125.6(5) . . ?
C116 C117 H117 126.1 . . ?
C118 C117 C116 107.7(5) . . ?
C118 C117 H117 126.1 . . ?
C117 C118 H118 126.6 . . ?
C117 C118 C119 106.9(5) . . ?
C119 C118 H118 126.6 . . ?
N9 C119 C118 109.3(5) . . ?
N9 C119 C120 125.7(5) . . ?
C120 C119 C118 125.0(5) . . ?
C119 C120 C121 116.2(5) . . ?
C127 C120 C119 125.5(5) . . ?
C127 C120 C121 118.3(5) . . ?
C122 C121 C120 120.5(5) . . ?
C126 C121 C120 121.4(5) . . ?
C126 C121 C122 118.1(5) . . ?
C121 C122 H122 119.7 . . ?
C123 C122 C121 120.5(6) . . ?
C123 C122 H122 119.7 . . ?
C122 C123 H123 119.8 . . ?
C124 C123 C122 120.3(6) . . ?
C124 C123 H123 119.8 . . ?
C123 C124 H124 120.1 . . ?
C123 C124 C125 119.8(6) . . ?
C125 C124 H124 120.1 . . ?
C124 C125 H125 119.9 . . ?
C126 C125 C124 120.1(6) . . ?
C126 C125 H125 119.9 . . ?
C121 C126 H126 119.6 . . ?
C125 C126 C121 120.9(6) . . ?
C125 C126 H126 119.6 . . ?
N10 C127 C120 125.6(5) . . ?
N10 C127 C128 108.5(5) . . ?
C120 C127 C128 125.8(5) . . ?
C127 C128 H128 125.9 . . ?
C129 C128 C127 108.2(5) . . ?
C129 C128 H128 125.9 . . ?
C86 C129 H129 126.3 . . ?
C128 C129 C86 107.4(5) . . ?
C128 C129 H129 126.3 . . ?
C138 C131 C132 118.3(4) . . ?
C138 C131 C175 124.5(4) . . ?
C175 C131 C132 117.1(4) . . ?
C133 C132 C131 120.3(4) . . ?
C137 C132 C131 122.8(4) . . ?
C137 C132 C133 116.9(4) . . ?
C132 C133 H133 119.3 . . ?
C134 C133 C132 121.5(5) . . ?
C134 C133 H133 119.3 . . ?
C133 C134 H134 119.7 . . ?
C135 C134 C133 120.7(5) . . ?
C135 C134 H134 119.7 . . ?
C134 C135 H135 120.4 . . ?
C134 C135 C136 119.2(5) . . ?
C136 C135 H135 120.4 . . ?
C135 C136 H136 119.8 . . ?
C135 C136 C137 120.3(5) . . ?
C137 C136 H136 119.8 . . ?
C132 C137 H137 119.3 . . ?
C136 C137 C132 121.4(5) . . ?
C136 C137 H137 119.3 . . ?
N12 C138 C131 125.0(4) . . ?
N12 C138 C139 109.0(4) . . ?
C131 C138 C139 126.0(4) . . ?
C138 C139 H139 126.3 . . ?
C140 C139 C138 107.4(4) . . ?
C140 C139 H139 126.3 . . ?
C139 C140 H140 126.3 . . ?
C139 C140 C141 107.4(4) . . ?
C141 C140 H140 126.3 . . ?
N12 C141 C140 109.3(4) . . ?
N12 C141 C142 126.7(4) . . ?
C142 C141 C140 123.9(4) . . ?
C141 C142 C143 116.8(4) . . ?
C141 C142 C149 125.4(4) . . ?
C149 C142 C143 117.8(4) . . ?
C144 C143 C142 121.5(4) . . ?
C148 C143 C142 120.5(4) . . ?
C148 C143 C144 117.9(4) . . ?
C143 C144 H144 119.6 . . ?
C143 C144 C145 120.8(5) . . ?
C145 C144 H144 119.6 . . ?
C144 C145 H145 119.9 . . ?
C146 C145 C144 120.3(5) . . ?
C146 C145 H145 119.9 . . ?
C145 C146 H146 120.1 . . ?
C145 C146 C147 119.8(5) . . ?
C147 C146 H146 120.1 . . ?
C146 C147 H147 119.4 . . ?
C146 C147 C148 121.1(5) . . ?
C148 C147 H147 119.4 . . ?
C143 C148 C147 120.0(5) . . ?
C143 C148 H148 120.0 . . ?
C147 C148 H148 120.0 . . ?
N13 C149 C142 125.8(4) . . ?
N13 C149 C150 109.6(4) . . ?
C142 C149 C150 124.6(4) . . ?
C149 C150 H150 126.4 . . ?
C151 C150 C149 107.3(4) . . ?
C151 C150 H150 126.4 . . ?
C150 C151 H151 126.3 . . ?
C150 C151 C152 107.4(4) . . ?
C152 C151 H151 126.3 . . ?
N13 C152 C151 108.9(4) . . ?
N13 C152 C153 125.1(4) . . ?
C153 C152 C151 125.9(4) . . ?
C152 C153 C155 116.8(4) . . ?
C152 C153 C161 125.4(4) . . ?
C161 C153 C155 117.7(4) . . ?
N7 C154 C53 125.3(4) . . ?
N7 C154 C61 109.3(4) . . ?
C53 C154 C61 125.4(4) . . ?
C156 C155 C153 120.1(5) . . ?
C156 C155 C160 118.1(5) . . ?
C160 C155 C153 121.7(5) . . ?
C155 C156 H156 119.3 . . ?
C155 C156 C157 121.4(6) . . ?
C157 C156 H156 119.3 . . ?
C156 C157 H157 119.6 . . ?
C158 C157 C156 120.7(6) . . ?
C158 C157 H157 119.6 . . ?
C157 C158 H158 120.7 . . ?
C157 C158 C159 118.7(6) . . ?
C159 C158 H158 120.7 . . ?
C158 C159 H159 119.2 . . ?
C158 C159 C160 121.7(7) . . ?
C160 C159 H159 119.2 . . ?
C155 C160 C159 119.4(6) . . ?
C155 C160 H160 120.3 . . ?
C159 C160 H160 120.3 . . ?
N14 C161 C153 125.4(4) . . ?
N14 C161 C162 109.7(4) . . ?
C153 C161 C162 124.8(4) . . ?
C161 C162 H162 126.4 . . ?
C163 C162 C161 107.2(4) . . ?
C163 C162 H162 126.4 . . ?
C162 C163 H163 126.3 . . ?
C162 C163 C164 107.4(4) . . ?
C164 C163 H163 126.3 . . ?
N14 C164 C163 109.2(4) . . ?
N14 C164 C165 125.8(4) . . ?
C165 C164 C163 125.1(4) . . ?
C164 C165 C166 117.5(4) . . ?
C164 C165 C172 125.7(4) . . ?
C172 C165 C166 116.7(4) . . ?
C167 C166 C165 121.8(5) . . ?
C167 C166 C171 118.7(5) . . ?
C171 C166 C165 119.5(4) . . ?
C166 C167 H167 120.1 . . ?
C166 C167 C168 119.7(6) . . ?
C168 C167 H167 120.1 . . ?
C167 C168 H168 119.9 . . ?
C169 C168 C167 120.3(6) . . ?
C169 C168 H168 119.9 . . ?
C168 C169 H169 119.7 . . ?
C170 C169 C168 120.7(6) . . ?
C170 C169 H169 119.7 . . ?
C169 C170 H170 120.1 . . ?
C169 C170 C171 119.8(6) . . ?
C171 C170 H170 120.1 . . ?
C166 C171 H171 119.6 . . ?
C170 C171 C166 120.8(5) . . ?
C170 C171 H171 119.6 . . ?
N15 C172 C165 125.6(4) . . ?
N15 C172 C173 109.7(4) . . ?
C165 C172 C173 124.7(4) . . ?
C172 C173 H173 126.3 . . ?
C174 C173 C172 107.4(4) . . ?
C174 C173 H173 126.3 . . ?
C173 C174 H174 126.5 . . ?
C173 C174 C175 106.9(4) . . ?
C175 C174 H174 126.5 . . ?
N15 C175 C131 126.0(4) . . ?
N15 C175 C174 109.2(4) . . ?
C131 C175 C174 124.8(4) . . ?
Cl1S C1S Cl3S 113.9(5) . . ?
Cl1S C1S H1S 106.2 . . ?
Cl2S C1S Cl1S 110.2(4) . . ?
Cl2S C1S Cl3S 113.5(5) . . ?
Cl2S C1S H1S 106.2 . . ?
Cl3S C1S H1S 106.2 . . ?
Cl4S C2S Cl5S 108.9(5) . . ?
Cl4S C2S Cl6S 112.4(6) . . ?
Cl4S C2S H2S 109.4 . . ?
Cl5S C2S H2S 109.4 . . ?
Cl6S C2S Cl5S 107.2(5) . . ?
Cl6S C2S H2S 109.4 . . ?
Cl7S C3S Cl8S 121.0(10) . . ?
Cl7S C3S Cl9S 115.8(13) . . ?
Cl7S C3S H3S 104.8 . . ?
Cl8S C3S H3S 104.8 . . ?
Cl9S C3S Cl8S 104.1(8) . . ?
Cl9S C3S H3S 104.8 . . ?

loop_
_geom_bond_atom_site_label_1
_geom_bond_atom_site_label_2
_geom_bond_distance
_geom_bond_site_symmetry_2
_geom_bond_publ_flag
Sb1 Cl1 2.4604(11) . ?
Sb1 Cl2 2.4232(11) . ?
Sb1 C12 2.120(4) . ?
Sb1 C22 2.113(4) . ?
Sb1 C32 2.110(4) . ?
Zn1 N3 2.178(3) . ?
Zn1 N12 2.065(4) . ?
Zn1 N13 2.065(4) . ?
Zn1 N14 2.055(3) . ?
Zn1 N15 2.062(4) . ?
Zn2 N2 2.227(4) . ?
Zn2 N8 2.057(4) . ?
Zn2 N9 2.062(4) . ?
Zn2 N10 2.059(4) . ?
Zn2 N11 2.050(4) . ?
Zn3 N1 2.193(4) . ?
Zn3 N4 2.061(4) . ?
Zn3 N5 2.061(3) . ?
Zn3 N6 2.079(4) . ?
Zn3 N7 2.053(3) . ?
N1 C11 1.340(5) . ?
N1 C15 1.343(6) . ?
N2 C21 1.339(6) . ?
N2 C25 1.318(6) . ?
N3 C31 1.335(6) . ?
N3 C35 1.330(6) . ?
N4 C49 1.378(5) . ?
N4 C52 1.376(6) . ?
N5 C41 1.379(5) . ?
N5 C83 1.376(6) . ?
N6 C72 1.375(5) . ?
N6 C75 1.372(6) . ?
N7 C63 1.371(5) . ?
N7 C154 1.372(6) . ?
N8 C105 1.372(6) . ?
N8 C108 1.369(6) . ?
N9 C116 1.371(6) . ?
N9 C119 1.356(6) . ?
N10 C86 1.375(6) . ?
N10 C127 1.377(6) . ?
N11 C94 1.381(6) . ?
N11 C97 1.363(6) . ?
N12 C138 1.368(6) . ?
N12 C141 1.372(5) . ?
N13 C149 1.365(5) . ?
N13 C152 1.380(6) . ?
N14 C161 1.365(6) . ?
N14 C164 1.371(6) . ?
N15 C172 1.366(5) . ?
N15 C175 1.369(6) . ?
C11 H11 0.9500 . ?
C11 C12 1.380(6) . ?
C12 C13 1.380(6) . ?
C13 H13 0.9500 . ?
C13 C14 1.381(7) . ?
C14 H14 0.9500 . ?
C14 C15 1.378(7) . ?
C15 H15 0.9500 . ?
C21 H21 0.9500 . ?
C21 C22 1.372(6) . ?
C22 C23 1.377(7) . ?
C23 H23 0.9500 . ?
C23 C24 1.373(7) . ?
C24 H24 0.9500 . ?
C24 C25 1.382(7) . ?
C25 H25 0.9500 . ?
C31 H31 0.9500 . ?
C31 C32 1.387(6) . ?
C32 C33 1.374(6) . ?
C33 H33 0.9500 . ?
C33 C34 1.378(7) . ?
C34 H34 0.9500 . ?
C34 C35 1.378(7) . ?
C35 H35 0.9500 . ?
C41 C42 1.401(6) . ?
C41 C85 1.439(6) . ?
C42 C43 1.503(6) . ?
C42 C49 1.397(6) . ?
C43 C44 1.379(6) . ?
C43 C48 1.381(6) . ?
C44 H44 0.9500 . ?
C44 C45 1.379(6) . ?
C45 H45 0.9500 . ?
C45 C46 1.376(7) . ?
C46 H46 0.9500 . ?
C46 C47 1.358(7) . ?
C47 H47 0.9500 . ?
C47 C48 1.385(7) . ?
C48 H48 0.9500 . ?
C49 C50 1.435(6) . ?
C50 H50 0.9500 . ?
C50 C51 1.335(6) . ?
C51 H51 0.9500 . ?
C51 C52 1.443(6) . ?
C52 C53 1.400(6) . ?
C53 C54 1.504(6) . ?
C53 C154 1.396(6) . ?
C54 C55 1.372(7) . ?
C54 C59 1.395(7) . ?
C55 H55 0.9500 . ?
C55 C56 1.391(8) . ?
C56 H56 0.9500 . ?
C56 C57 1.353(8) . ?
C57 H57 0.9500 . ?
C57 C58 1.353(8) . ?
C58 H58 0.9500 . ?
C58 C59 1.397(8) . ?
C59 H59 0.9500 . ?
C61 H61 0.9500 . ?
C61 C62 1.346(7) . ?
C61 C154 1.435(6) . ?
C62 H62 0.9500 . ?
C62 C63 1.441(6) . ?
C63 C64 1.402(6) . ?
C64 C65 1.501(6) . ?
C64 C72 1.397(6) . ?
C65 C67 1.376(7) . ?
C65 C71 1.380(7) . ?
C67 H67 0.9500 . ?
C67 C68 1.388(7) . ?
C68 H68 0.9500 . ?
C68 C69 1.363(8) . ?
C69 H69 0.9500 . ?
C69 C70 1.365(8) . ?
C70 H70 0.9500 . ?
C70 C71 1.390(7) . ?
C71 H71 0.9500 . ?
C72 C73 1.433(7) . ?
C73 H73 0.9500 . ?
C73 C74 1.340(7) . ?
C74 H74 0.9500 . ?
C74 C75 1.439(6) . ?
C75 C76 1.410(6) . ?
C76 C77 1.498(7) . ?
C76 C83 1.405(6) . ?
C77 C78 1.387(7) . ?
C77 C82 1.395(7) . ?
C78 H78 0.9500 . ?
C78 C79 1.398(7) . ?
C79 H79 0.9500 . ?
C79 C80 1.367(8) . ?
C80 H80 0.9500 . ?
C80 C81 1.382(9) . ?
C81 H81 0.9500 . ?
C81 C82 1.388(8) . ?
C82 H82 0.9500 . ?
C83 C84 1.433(6) . ?
C84 H84 0.9500 . ?
C84 C85 1.339(7) . ?
C85 H85 0.9500 . ?
C86 C87 1.390(7) . ?
C86 C129 1.443(7) . ?
C87 C88 1.496(7) . ?
C87 C94 1.406(7) . ?
C88 C89 1.391(8) . ?
C88 C93 1.377(8) . ?
C89 H89 0.9500 . ?
C89 C90 1.393(9) . ?
C90 H90 0.9500 . ?
C90 C91 1.360(10) . ?
C91 H91 0.9500 . ?
C91 C92 1.369(10) . ?
C92 H92 0.9500 . ?
C92 C93 1.399(8) . ?
C93 H93 0.9500 . ?
C94 C95 1.435(7) . ?
C95 H95 0.9500 . ?
C95 C96 1.351(8) . ?
C96 H96 0.9500 . ?
C96 C97 1.434(7) . ?
C97 C98 1.397(7) . ?
C98 C99 1.498(7) . ?
C98 C105 1.409(7) . ?
C99 C100 1.367(8) . ?
C99 C104 1.385(8) . ?
C100 H100 0.9500 . ?
C100 C101 1.421(9) . ?
C101 H101 0.9500 . ?
C101 C102 1.350(10) . ?
C102 H102 0.9500 . ?
C102 C103 1.341(10) . ?
C103 H103 0.9500 . ?
C103 C104 1.378(9) . ?
C104 H104 0.9500 . ?
C105 C106 1.436(7) . ?
C106 H106 0.9500 . ?
C106 C107 1.342(7) . ?
C107 H107 0.9500 . ?
C107 C108 1.434(7) . ?
C108 C109 1.392(7) . ?
C109 C110 1.497(6) . ?
C109 C116 1.398(7) . ?
C110 C111 1.389(7) . ?
C110 C115 1.371(7) . ?
C111 H111 0.9500 . ?
C111 C112 1.374(7) . ?
C112 H112 0.9500 . ?
C112 C113 1.358(8) . ?
C113 H113 0.9500 . ?
C113 C114 1.366(8) . ?
C114 H114 0.9500 . ?
C114 C115 1.392(8) . ?
C115 H115 0.9500 . ?
C116 C117 1.422(7) . ?
C117 H117 0.9500 . ?
C117 C118 1.340(8) . ?
C118 H118 0.9500 . ?
C118 C119 1.437(7) . ?
C119 C120 1.410(7) . ?
C120 C121 1.497(7) . ?
C120 C127 1.394(7) . ?
C121 C122 1.392(8) . ?
C121 C126 1.387(7) . ?
C122 H122 0.9500 . ?
C122 C123 1.379(9) . ?
C123 H123 0.9500 . ?
C123 C124 1.370(9) . ?
C124 H124 0.9500 . ?
C124 C125 1.376(9) . ?
C125 H125 0.9500 . ?
C125 C126 1.375(8) . ?
C126 H126 0.9500 . ?
C127 C128 1.439(7) . ?
C128 H128 0.9500 . ?
C128 C129 1.329(8) . ?
C129 H129 0.9500 . ?
C131 C132 1.497(6) . ?
C131 C138 1.405(6) . ?
C131 C175 1.412(6) . ?
C132 C133 1.396(6) . ?
C132 C137 1.390(6) . ?
C133 H133 0.9500 . ?
C133 C134 1.374(7) . ?
C134 H134 0.9500 . ?
C134 C135 1.373(8) . ?
C135 H135 0.9500 . ?
C135 C136 1.374(8) . ?
C136 H136 0.9500 . ?
C136 C137 1.385(7) . ?
C137 H137 0.9500 . ?
C138 C139 1.443(6) . ?
C139 H139 0.9500 . ?
C139 C140 1.338(6) . ?
C140 H140 0.9500 . ?
C140 C141 1.435(6) . ?
C141 C142 1.395(6) . ?
C142 C143 1.494(6) . ?
C142 C149 1.400(6) . ?
C143 C144 1.388(6) . ?
C143 C148 1.383(7) . ?
C144 H144 0.9500 . ?
C144 C145 1.390(7) . ?
C145 H145 0.9500 . ?
C145 C146 1.351(7) . ?
C146 H146 0.9500 . ?
C146 C147 1.359(8) . ?
C147 H147 0.9500 . ?
C147 C148 1.388(8) . ?
C148 H148 0.9500 . ?
C149 C150 1.437(6) . ?
C150 H150 0.9500 . ?
C150 C151 1.346(7) . ?
C151 H151 0.9500 . ?
C151 C152 1.440(6) . ?
C152 C153 1.397(6) . ?
C153 C155 1.503(6) . ?
C153 C161 1.407(6) . ?
C155 C156 1.362(7) . ?
C155 C160 1.371(8) . ?
C156 H156 0.9500 . ?
C156 C157 1.392(8) . ?
C157 H157 0.9500 . ?
C157 C158 1.336(9) . ?
C158 H158 0.9500 . ?
C158 C159 1.358(10) . ?
C159 H159 0.9500 . ?
C159 C160 1.400(9) . ?
C160 H160 0.9500 . ?
C161 C162 1.435(6) . ?
C162 H162 0.9500 . ?
C162 C163 1.338(7) . ?
C163 H163 0.9500 . ?
C163 C164 1.440(6) . ?
C164 C165 1.399(6) . ?
C165 C166 1.496(6) . ?
C165 C172 1.406(6) . ?
C166 C167 1.377(7) . ?
C166 C171 1.389(7) . ?
C167 H167 0.9500 . ?
C167 C168 1.393(8) . ?
C168 H168 0.9500 . ?
C168 C169 1.361(9) . ?
C169 H169 0.9500 . ?
C169 C170 1.357(9) . ?
C170 H170 0.9500 . ?
C170 C171 1.377(7) . ?
C171 H171 0.9500 . ?
C172 C173 1.428(6) . ?
C173 H173 0.9500 . ?
C173 C174 1.350(6) . ?
C174 H174 0.9500 . ?
C174 C175 1.442(6) . ?
Cl1S C1S 1.711(7) . ?
Cl2S C1S 1.699(9) . ?
Cl3S C1S 1.713(8) . ?
C1S H1S 1.0000 . ?
Cl4S C2S 1.717(10) . ?
Cl5S C2S 1.749(11) . ?
Cl6S C2S 1.741(8) . ?
C2S H2S 1.0000 . ?
Cl7S C3S 1.573(15) . ?
Cl8S C3S 1.692(15) . ?
Cl9S C3S 1.637(14) . ?
C3S H3S 1.0000 . ?

loop_
_geom_torsion_atom_site_label_1
_geom_torsion_atom_site_label_2
_geom_torsion_atom_site_label_3
_geom_torsion_atom_site_label_4
_geom_torsion
_geom_torsion_site_symmetry_1
_geom_torsion_site_symmetry_2
_geom_torsion_site_symmetry_3
_geom_torsion_site_symmetry_4
_geom_torsion_publ_flag
Sb1 C12 C13 C14 178.0(5) . . . . ?
Sb1 C22 C23 C24 -179.1(4) . . . . ?
Sb1 C32 C33 C34 -179.2(4) . . . . ?
Zn1 N3 C31 C32 -171.3(3) . . . . ?
Zn1 N3 C35 C34 171.0(5) . . . . ?
Zn1 N12 C138 C131 2.9(6) . . . . ?
Zn1 N12 C138 C139 -177.3(3) . . . . ?
Zn1 N12 C141 C140 176.2(3) . . . . ?
Zn1 N12 C141 C142 -8.5(6) . . . . ?
Zn1 N13 C149 C142 7.9(6) . . . . ?
Zn1 N13 C149 C150 -172.5(3) . . . . ?
Zn1 N13 C152 C151 172.0(3) . . . . ?
Zn1 N13 C152 C153 -6.5(6) . . . . ?
Zn1 N14 C161 C153 10.5(6) . . . . ?
Zn1 N14 C161 C162 -172.0(3) . . . . ?
Zn1 N14 C164 C163 172.3(3) . . . . ?
Zn1 N14 C164 C165 -8.1(6) . . . . ?
Zn1 N15 C172 C165 13.1(6) . . . . ?
Zn1 N15 C172 C173 -169.6(3) . . . . ?
Zn1 N15 C175 C131 -11.6(6) . . . . ?
Zn1 N15 C175 C174 169.0(3) . . . . ?
Zn2 N2 C21 C22 163.0(3) . . . . ?
Zn2 N2 C25 C24 -164.6(5) . . . . ?
Zn2 N8 C105 C98 14.6(6) . . . . ?
Zn2 N8 C105 C106 -159.6(3) . . . . ?
Zn2 N8 C108 C107 160.2(3) . . . . ?
Zn2 N8 C108 C109 -16.0(6) . . . . ?
Zn2 N9 C116 C109 4.3(7) . . . . ?
Zn2 N9 C116 C117 -174.1(3) . . . . ?
Zn2 N9 C119 C118 174.8(3) . . . . ?
Zn2 N9 C119 C120 -3.0(7) . . . . ?
Zn2 N10 C86 C87 -8.1(7) . . . . ?
Zn2 N10 C86 C129 176.0(3) . . . . ?
Zn2 N10 C127 C120 5.8(7) . . . . ?
Zn2 N10 C127 C128 -175.5(3) . . . . ?
Zn2 N11 C94 C87 0.6(7) . . . . ?
Zn2 N11 C94 C95 -175.7(3) . . . . ?
Zn2 N11 C97 C96 175.4(3) . . . . ?
Zn2 N11 C97 C98 -2.9(7) . . . . ?
Zn3 N1 C11 C12 168.6(3) . . . . ?
Zn3 N1 C15 C14 -168.6(5) . . . . ?
Zn3 N4 C49 C42 5.6(6) . . . . ?
Zn3 N4 C49 C50 -174.2(3) . . . . ?
Zn3 N4 C52 C51 174.2(3) . . . . ?
Zn3 N4 C52 C53 -7.7(6) . . . . ?
Zn3 N5 C41 C42 -4.3(6) . . . . ?
Zn3 N5 C41 C85 179.8(3) . . . . ?
Zn3 N5 C83 C76 1.3(6) . . . . ?
Zn3 N5 C83 C84 179.9(3) . . . . ?
Zn3 N6 C72 C64 14.7(6) . . . . ?
Zn3 N6 C72 C73 -165.7(3) . . . . ?
Zn3 N6 C75 C74 165.0(3) . . . . ?
Zn3 N6 C75 C76 -15.6(6) . . . . ?
Zn3 N7 C63 C62 172.7(3) . . . . ?
Zn3 N7 C63 C64 -5.6(6) . . . . ?
Zn3 N7 C154 C53 8.0(6) . . . . ?
Zn3 N7 C154 C61 -172.3(3) . . . . ?
N1 C11 C12 Sb1 -179.3(3) . . . . ?
N1 C11 C12 C13 -0.6(7) . . . . ?
N2 C21 C22 Sb1 -177.9(3) . . . . ?
N2 C21 C22 C23 0.4(7) . . . . ?
N3 C31 C32 Sb1 176.5(3) . . . . ?
N3 C31 C32 C33 0.7(7) . . . . ?
N4 C49 C50 C51 -0.1(5) . . . . ?
N4 C52 C53 C54 -178.8(4) . . . . ?
N4 C52 C53 C154 -1.8(7) . . . . ?
N5 C41 C42 C43 179.9(4) . . . . ?
N5 C41 C42 C49 -2.9(7) . . . . ?
N5 C41 C85 C84 0.4(5) . . . . ?
N5 C83 C84 C85 0.5(5) . . . . ?
N6 C72 C73 C74 0.5(5) . . . . ?
N6 C75 C76 C77 -173.1(4) . . . . ?
N6 C75 C76 C83 3.6(7) . . . . ?
N7 C63 C64 C65 179.6(4) . . . . ?
N7 C63 C64 C72 -2.1(7) . . . . ?
N8 C105 C106 C107 -0.3(6) . . . . ?
N8 C108 C109 C110 171.2(4) . . . . ?
N8 C108 C109 C116 -2.2(8) . . . . ?
N9 C116 C117 C118 1.0(6) . . . . ?
N9 C119 C120 C121 177.0(4) . . . . ?
N9 C119 C120 C127 -3.5(8) . . . . ?
N10 C86 C87 C88 -176.1(4) . . . . ?
N10 C86 C87 C94 0.5(8) . . . . ?
N10 C86 C129 C128 0.5(6) . . . . ?
N10 C127 C128 C129 -1.8(6) . . . . ?
N11 C94 C95 C96 1.3(6) . . . . ?
N11 C97 C98 C99 167.9(4) . . . . ?
N11 C97 C98 C105 -8.6(8) . . . . ?
N12 C138 C139 C140 2.0(5) . . . . ?
N12 C141 C142 C143 175.8(4) . . . . ?
N12 C141 C142 C149 -4.6(7) . . . . ?
N13 C149 C150 C151 0.8(5) . . . . ?
N13 C152 C153 C155 -177.7(4) . . . . ?
N13 C152 C153 C161 0.4(7) . . . . ?
N14 C161 C162 C163 -0.7(5) . . . . ?
N14 C164 C165 C166 -177.2(4) . . . . ?
N14 C164 C165 C172 -0.3(7) . . . . ?
N15 C172 C173 C174 -0.5(5) . . . . ?
C11 N1 C15 C14 -0.7(9) . . . . ?
C11 C12 C13 C14 -0.8(9) . . . . ?
C12 C13 C14 C15 1.4(10) . . . . ?
C13 C14 C15 N1 -0.6(11) . . . . ?
C15 N1 C11 C12 1.3(7) . . . . ?
C21 N2 C25 C24 0.5(8) . . . . ?
C21 C22 C23 C24 2.5(8) . . . . ?
C22 C23 C24 C25 -3.8(9) . . . . ?
C23 C24 C25 N2 2.4(9) . . . . ?
C25 N2 C21 C22 -2.0(7) . . . . ?
C31 N3 C35 C34 -2.2(8) . . . . ?
C31 C32 C33 C34 -3.5(8) . . . . ?
C32 C33 C34 C35 3.5(9) . . . . ?
C33 C34 C35 N3 -0.6(10) . . . . ?
C35 N3 C31 C32 2.2(7) . . . . ?
C41 N5 C83 C76 -178.8(4) . . . . ?
C41 N5 C83 C84 -0.2(5) . . . . ?
C41 C42 C43 C44 102.3(5) . . . . ?
C41 C42 C43 C48 -74.5(6) . . . . ?
C41 C42 C49 N4 2.3(7) . . . . ?
C41 C42 C49 C50 -178.0(4) . . . . ?
C42 C41 C85 C84 -175.7(4) . . . . ?
C42 C43 C44 C45 -175.5(5) . . . . ?
C42 C43 C48 C47 175.7(5) . . . . ?
C42 C49 C50 C51 -179.9(4) . . . . ?
C43 C42 C49 N4 179.3(4) . . . . ?
C43 C42 C49 C50 -0.9(6) . . . . ?
C43 C44 C45 C46 0.2(8) . . . . ?
C44 C43 C48 C47 -1.1(8) . . . . ?
C44 C45 C46 C47 -1.9(8) . . . . ?
C45 C46 C47 C48 2.2(8) . . . . ?
C46 C47 C48 C43 -0.6(9) . . . . ?
C48 C43 C44 C45 1.3(8) . . . . ?
C49 N4 C52 C51 -0.4(5) . . . . ?
C49 N4 C52 C53 177.6(4) . . . . ?
C49 C42 C43 C44 -75.0(6) . . . . ?
C49 C42 C43 C48 108.2(5) . . . . ?
C49 C50 C51 C52 -0.1(5) . . . . ?
C50 C51 C52 N4 0.4(5) . . . . ?
C50 C51 C52 C53 -177.7(4) . . . . ?
C51 C52 C53 C54 -1.0(7) . . . . ?
C51 C52 C53 C154 176.0(4) . . . . ?
C52 N4 C49 C42 -179.9(4) . . . . ?
C52 N4 C49 C50 0.3(5) . . . . ?
C52 C53 C54 C55 -79.0(6) . . . . ?
C52 C53 C54 C59 101.6(5) . . . . ?
C52 C53 C154 N7 1.7(7) . . . . ?
C52 C53 C154 C61 -178.0(5) . . . . ?
C53 C54 C55 C56 179.2(5) . . . . ?
C53 C54 C59 C58 -178.6(5) . . . . ?
C54 C53 C154 N7 178.7(4) . . . . ?
C54 C53 C154 C61 -1.0(7) . . . . ?
C54 C55 C56 C57 0.5(9) . . . . ?
C55 C54 C59 C58 1.9(8) . . . . ?
C55 C56 C57 C58 -0.1(9) . . . . ?
C56 C57 C58 C59 0.6(9) . . . . ?
C57 C58 C59 C54 -1.6(9) . . . . ?
C59 C54 C55 C56 -1.4(8) . . . . ?
C61 C62 C63 N7 0.4(5) . . . . ?
C61 C62 C63 C64 178.7(4) . . . . ?
C62 C61 C154 N7 -1.3(5) . . . . ?
C62 C61 C154 C53 178.5(4) . . . . ?
C62 C63 C64 C65 1.5(6) . . . . ?
C62 C63 C64 C72 179.8(4) . . . . ?
C63 N7 C154 C53 -178.3(4) . . . . ?
C63 N7 C154 C61 1.5(5) . . . . ?
C63 C64 C65 C67 -93.5(6) . . . . ?
C63 C64 C65 C71 85.4(6) . . . . ?
C63 C64 C72 N6 -2.9(7) . . . . ?
C63 C64 C72 C73 177.6(4) . . . . ?
C64 C65 C67 C68 179.7(5) . . . . ?
C64 C65 C71 C70 179.4(5) . . . . ?
C64 C72 C73 C74 -180.0(4) . . . . ?
C65 C64 C72 N6 175.3(4) . . . . ?
C65 C64 C72 C73 -4.1(7) . . . . ?
C65 C67 C68 C69 0.4(9) . . . . ?
C67 C65 C71 C70 -1.6(8) . . . . ?
C67 C68 C69 C70 -0.5(9) . . . . ?
C68 C69 C70 C71 -0.3(10) . . . . ?
C69 C70 C71 C65 1.4(9) . . . . ?
C71 C65 C67 C68 0.7(8) . . . . ?
C72 N6 C75 C74 -0.5(5) . . . . ?
C72 N6 C75 C76 178.9(4) . . . . ?
C72 C64 C65 C67 88.0(6) . . . . ?
C72 C64 C65 C71 -93.0(6) . . . . ?
C72 C73 C74 C75 -0.8(5) . . . . ?
C73 C74 C75 N6 0.9(5) . . . . ?
C73 C74 C75 C76 -178.6(4) . . . . ?
C74 C75 C76 C77 6.2(7) . . . . ?
C74 C75 C76 C83 -177.0(4) . . . . ?
C75 N6 C72 C64 -179.5(4) . . . . ?
C75 N6 C72 C73 0.0(5) . . . . ?
C75 C76 C77 C78 59.1(6) . . . . ?
C75 C76 C77 C82 -125.1(5) . . . . ?
C75 C76 C83 N5 4.1(7) . . . . ?
C75 C76 C83 C84 -174.4(4) . . . . ?
C76 C77 C78 C79 173.4(5) . . . . ?
C76 C77 C82 C81 -171.9(5) . . . . ?
C76 C83 C84 C85 179.1(4) . . . . ?
C77 C76 C83 N5 -179.1(4) . . . . ?
C77 C76 C83 C84 2.4(6) . . . . ?
C77 C78 C79 C80 -0.7(8) . . . . ?
C78 C77 C82 C81 4.0(8) . . . . ?
C78 C79 C80 C81 2.5(9) . . . . ?
C79 C80 C81 C82 -1.0(9) . . . . ?
C80 C81 C82 C77 -2.4(9) . . . . ?
C82 C77 C78 C79 -2.5(8) . . . . ?
C83 N5 C41 C42 175.9(4) . . . . ?
C83 N5 C41 C85 -0.1(4) . . . . ?
C83 C76 C77 C78 -117.9(5) . . . . ?
C83 C76 C77 C82 57.9(6) . . . . ?
C83 C84 C85 C41 -0.5(5) . . . . ?
C85 C41 C42 C43 -4.7(6) . . . . ?
C85 C41 C42 C49 172.4(4) . . . . ?
C86 N10 C127 C120 -176.6(5) . . . . ?
C86 N10 C127 C128 2.1(5) . . . . ?
C86 C87 C88 C89 108.2(6) . . . . ?
C86 C87 C88 C93 -71.5(7) . . . . ?
C86 C87 C94 N11 3.5(8) . . . . ?
C86 C87 C94 C95 179.2(5) . . . . ?
C87 C86 C129 C128 -175.4(5) . . . . ?
C87 C88 C89 C90 -179.1(6) . . . . ?
C87 C88 C93 C92 179.0(6) . . . . ?
C87 C94 C95 C96 -175.0(5) . . . . ?
C88 C87 C94 N11 -179.8(4) . . . . ?
C88 C87 C94 C95 -4.1(7) . . . . ?
C88 C89 C90 C91 -0.1(12) . . . . ?
C89 C88 C93 C92 -0.7(9) . . . . ?
C89 C90 C91 C92 -0.2(13) . . . . ?
C90 C91 C92 C93 0.1(12) . . . . ?
C91 C92 C93 C88 0.4(10) . . . . ?
C93 C88 C89 C90 0.6(10) . . . . ?
C94 N11 C97 C96 1.3(5) . . . . ?
C94 N11 C97 C98 -177.1(5) . . . . ?
C94 C87 C88 C89 -68.8(7) . . . . ?
C94 C87 C88 C93 111.6(6) . . . . ?
C94 C95 C96 C97 -0.5(6) . . . . ?
C95 C96 C97 N11 -0.5(6) . . . . ?
C95 C96 C97 C98 177.8(5) . . . . ?
C96 C97 C98 C99 -10.1(8) . . . . ?
C96 C97 C98 C105 173.3(5) . . . . ?
C97 N11 C94 C87 174.7(5) . . . . ?
C97 N11 C94 C95 -1.5(5) . . . . ?
C97 C98 C99 C100 115.5(6) . . . . ?
C97 C98 C99 C104 -69.4(6) . . . . ?
C97 C98 C105 N8 2.2(8) . . . . ?
C97 C98 C105 C106 175.5(5) . . . . ?
C98 C99 C100 C101 175.2(5) . . . . ?
C98 C99 C104 C103 -175.5(6) . . . . ?
C98 C105 C106 C107 -174.5(5) . . . . ?
C99 C98 C105 N8 -174.5(4) . . . . ?
C99 C98 C105 C106 -1.1(7) . . . . ?
C99 C100 C101 C102 -0.6(9) . . . . ?
C100 C99 C104 C103 -0.2(9) . . . . ?
C100 C101 C102 C103 1.3(11) . . . . ?
C101 C102 C103 C104 -1.5(12) . . . . ?
C102 C103 C104 C99 0.9(11) . . . . ?
C104 C99 C100 C101 0.0(8) . . . . ?
C105 N8 C108 C107 0.9(5) . . . . ?
C105 N8 C108 C109 -175.3(4) . . . . ?
C105 C98 C99 C100 -67.7(6) . . . . ?
C105 C98 C99 C104 107.5(6) . . . . ?
C105 C106 C107 C108 0.8(6) . . . . ?
C106 C107 C108 N8 -1.1(5) . . . . ?
C106 C107 C108 C109 175.2(5) . . . . ?
C107 C108 C109 C110 -4.4(7) . . . . ?
C107 C108 C109 C116 -177.9(5) . . . . ?
C108 N8 C105 C98 173.8(4) . . . . ?
C108 N8 C105 C106 -0.4(5) . . . . ?
C108 C109 C110 C111 -93.7(6) . . . . ?
C108 C109 C110 C115 78.4(7) . . . . ?
C108 C109 C116 N9 8.6(8) . . . . ?
C108 C109 C116 C117 -173.3(5) . . . . ?
C109 C110 C111 C112 171.6(5) . . . . ?
C109 C110 C115 C114 -171.8(6) . . . . ?
C109 C116 C117 C118 -177.4(5) . . . . ?
C110 C109 C116 N9 -164.6(4) . . . . ?
C110 C109 C116 C117 13.5(7) . . . . ?
C110 C111 C112 C113 1.3(10) . . . . ?
C111 C110 C115 C114 0.3(9) . . . . ?
C111 C112 C113 C114 -1.2(10) . . . . ?
C112 C113 C114 C115 0.7(11) . . . . ?
C113 C114 C115 C110 -0.3(11) . . . . ?
C115 C110 C111 C112 -0.8(9) . . . . ?
C116 N9 C119 C118 4.1(5) . . . . ?
C116 N9 C119 C120 -173.8(4) . . . . ?
C116 C109 C110 C111 80.2(6) . . . . ?
C116 C109 C110 C115 -107.8(6) . . . . ?
C116 C117 C118 C119 1.5(6) . . . . ?
C117 C118 C119 N9 -3.5(6) . . . . ?
C117 C118 C119 C120 174.3(5) . . . . ?
C118 C119 C120 C121 -0.5(7) . . . . ?
C118 C119 C120 C127 179.0(5) . . . . ?
C119 N9 C116 C109 175.2(4) . . . . ?
C119 N9 C116 C117 -3.2(5) . . . . ?
C119 C120 C121 C122 -76.3(7) . . . . ?
C119 C120 C121 C126 104.2(6) . . . . ?
C119 C120 C127 N10 2.0(8) . . . . ?
C119 C120 C127 C128 -176.5(5) . . . . ?
C120 C121 C122 C123 177.0(6) . . . . ?
C120 C121 C126 C125 -176.1(6) . . . . ?
C120 C127 C128 C129 176.9(5) . . . . ?
C121 C120 C127 N10 -178.6(4) . . . . ?
C121 C120 C127 C128 3.0(7) . . . . ?
C121 C122 C123 C124 0.3(11) . . . . ?
C122 C121 C126 C125 4.4(10) . . . . ?
C122 C123 C124 C125 2.2(12) . . . . ?
C123 C124 C125 C126 -1.3(12) . . . . ?
C124 C125 C126 C121 -2.1(11) . . . . ?
C126 C121 C122 C123 -3.5(10) . . . . ?
C127 N10 C86 C87 174.3(5) . . . . ?
C127 N10 C86 C129 -1.6(5) . . . . ?
C127 C120 C121 C122 104.1(6) . . . . ?
C127 C120 C121 C126 -75.3(7) . . . . ?
C127 C128 C129 C86 0.8(6) . . . . ?
C129 C86 C87 C88 -0.8(7) . . . . ?
C129 C86 C87 C94 175.8(5) . . . . ?
C131 C132 C133 C134 178.9(4) . . . . ?
C131 C132 C137 C136 -176.2(4) . . . . ?
C131 C138 C139 C140 -178.3(4) . . . . ?
C132 C131 C138 N12 175.3(4) . . . . ?
C132 C131 C138 C139 -4.4(6) . . . . ?
C132 C131 C175 N15 -170.7(4) . . . . ?
C132 C131 C175 C174 8.6(6) . . . . ?
C132 C133 C134 C135 -2.4(7) . . . . ?
C133 C132 C137 C136 1.6(6) . . . . ?
C133 C134 C135 C136 1.1(7) . . . . ?
C134 C135 C136 C137 1.5(7) . . . . ?
C135 C136 C137 C132 -2.9(7) . . . . ?
C137 C132 C133 C134 1.0(6) . . . . ?
C138 N12 C141 C140 -0.3(4) . . . . ?
C138 N12 C141 C142 175.0(4) . . . . ?
C138 C131 C132 C133 -124.9(4) . . . . ?
C138 C131 C132 C137 53.0(6) . . . . ?
C138 C131 C175 N15 5.5(7) . . . . ?
C138 C131 C175 C174 -175.2(4) . . . . ?
C138 C139 C140 C141 -2.1(5) . . . . ?
C139 C140 C141 N12 1.6(5) . . . . ?
C139 C140 C141 C142 -173.9(4) . . . . ?
C140 C141 C142 C143 -9.6(6) . . . . ?
C140 C141 C142 C149 170.0(4) . . . . ?
C141 N12 C138 C131 179.3(4) . . . . ?
C141 N12 C138 C139 -1.0(4) . . . . ?
C141 C142 C143 C144 94.6(5) . . . . ?
C141 C142 C143 C148 -81.2(6) . . . . ?
C141 C142 C149 N13 5.0(7) . . . . ?
C141 C142 C149 C150 -174.6(4) . . . . ?
C142 C143 C144 C145 -175.2(5) . . . . ?
C142 C143 C148 C147 177.4(6) . . . . ?
C142 C149 C150 C151 -179.6(4) . . . . ?
C143 C142 C149 N13 -175.4(4) . . . . ?
C143 C142 C149 C150 5.0(6) . . . . ?
C143 C144 C145 C146 -1.0(9) . . . . ?
C144 C143 C148 C147 1.5(9) . . . . ?
C144 C145 C146 C147 -0.9(10) . . . . ?
C145 C146 C147 C148 3.1(11) . . . . ?
C146 C147 C148 C143 -3.4(11) . . . . ?
C148 C143 C144 C145 0.7(8) . . . . ?
C149 N13 C152 C151 0.3(5) . . . . ?
C149 N13 C152 C153 -178.2(4) . . . . ?
C149 C142 C143 C144 -85.1(6) . . . . ?
C149 C142 C143 C148 99.2(6) . . . . ?
C149 C150 C151 C152 -0.6(5) . . . . ?
C150 C151 C152 N13 0.2(5) . . . . ?
C150 C151 C152 C153 178.7(4) . . . . ?
C151 C152 C153 C155 4.1(7) . . . . ?
C151 C152 C153 C161 -177.8(5) . . . . ?
C152 N13 C149 C142 179.7(4) . . . . ?
C152 N13 C149 C150 -0.6(5) . . . . ?
C152 C153 C155 C156 72.8(6) . . . . ?
C152 C153 C155 C160 -108.6(6) . . . . ?
C152 C153 C161 N14 -2.5(7) . . . . ?
C152 C153 C161 C162 -179.6(4) . . . . ?
C153 C155 C156 C157 177.4(6) . . . . ?
C153 C155 C160 C159 -179.6(6) . . . . ?
C153 C161 C162 C163 176.8(4) . . . . ?
C154 N7 C63 C62 -1.1(5) . . . . ?
C154 N7 C63 C64 -179.4(4) . . . . ?
C154 C53 C54 C55 103.7(5) . . . . ?
C154 C53 C54 C59 -75.7(6) . . . . ?
C154 C61 C62 C63 0.5(5) . . . . ?
C155 C153 C161 N14 175.6(4) . . . . ?
C155 C153 C161 C162 -1.5(7) . . . . ?
C155 C156 C157 C158 3.5(11) . . . . ?
C156 C155 C160 C159 -0.9(10) . . . . ?
C156 C157 C158 C159 -3.2(11) . . . . ?
C157 C158 C159 C160 0.9(12) . . . . ?
C158 C159 C160 C155 1.2(12) . . . . ?
C160 C155 C156 C157 -1.3(9) . . . . ?
C161 N14 C164 C163 -0.7(5) . . . . ?
C161 N14 C164 C165 178.9(4) . . . . ?
C161 C153 C155 C156 -105.5(6) . . . . ?
C161 C153 C155 C160 73.1(7) . . . . ?
C161 C162 C163 C164 0.2(5) . . . . ?
C162 C163 C164 N14 0.3(5) . . . . ?
C162 C163 C164 C165 -179.3(4) . . . . ?
C163 C164 C165 C166 2.2(7) . . . . ?
C163 C164 C165 C172 179.2(4) . . . . ?
C164 N14 C161 C153 -176.6(4) . . . . ?
C164 N14 C161 C162 0.8(5) . . . . ?
C164 C165 C166 C167 -103.2(6) . . . . ?
C164 C165 C166 C171 79.4(6) . . . . ?
C164 C165 C172 N15 -2.5(7) . . . . ?
C164 C165 C172 C173 -179.3(4) . . . . ?
C165 C166 C167 C168 -177.9(5) . . . . ?
C165 C166 C171 C170 177.4(5) . . . . ?
C165 C172 C173 C174 176.8(4) . . . . ?
C166 C165 C172 N15 174.6(4) . . . . ?
C166 C165 C172 C173 -2.3(7) . . . . ?
C166 C167 C168 C169 0.0(9) . . . . ?
C167 C166 C171 C170 -0.1(8) . . . . ?
C167 C168 C169 C170 1.1(10) . . . . ?
C168 C169 C170 C171 -1.7(9) . . . . ?
C169 C170 C171 C166 1.1(8) . . . . ?
C171 C166 C167 C168 -0.5(8) . . . . ?
C172 N15 C175 C131 177.5(4) . . . . ?
C172 N15 C175 C174 -1.9(5) . . . . ?
C172 C165 C166 C167 79.5(6) . . . . ?
C172 C165 C166 C171 -97.9(5) . . . . ?
C172 C173 C174 C175 -0.7(5) . . . . ?
C173 C174 C175 N15 1.6(5) . . . . ?
C173 C174 C175 C131 -177.8(4) . . . . ?
C175 N15 C172 C165 -175.8(4) . . . . ?
C175 N15 C172 C173 1.5(5) . . . . ?
C175 C131 C132 C133 51.6(5) . . . . ?
C175 C131 C132 C137 -130.6(4) . . . . ?
C175 C131 C138 N12 -0.9(7) . . . . ?
C175 C131 C138 C139 179.4(4) . . . . ?

loop_
_smtbx_masks_void_nr
_smtbx_masks_void_average_x
_smtbx_masks_void_average_y
_smtbx_masks_void_average_z
_smtbx_masks_void_volume
_smtbx_masks_void_count_electrons
_smtbx_masks_void_content
1 0.500 0.000 0.500 400.8 120.9 '2 CHCl3'
